data_7135913
loop_
_publ_author_name
'Zhao, Song'
'Wei, Zhong'
'Wang, Yao'
'Geng, Guowei'
'Jing, Xu'
'Duan, Chunying'

_publ_section_title
;
 Squaramide-functionalized coordination capsule as hydrogen-bond-donor
 catalyst for efficient Friedel-Crafts alkylation.
;
_journal_issue 38
_journal_name_full 'Chemical communications (Cambridge, England)'
_journal_page_first 9716
_journal_page_last 9719
_journal_paper_doi 10.1039/d6cc01883a
_journal_volume 62
_journal_year 2026
_chemical_formula_moiety 'C200 H152 N8 P8 Pd4, 4(B F4), 2(C3 H7 N O), C3 H7 N O0.941, B F4.028, 3[BF4], 12[C3H7NO]'
_chemical_formula_sum 'C245 H257 B8 F32.03 N23 O14.94 P8 Pd4'
_chemical_formula_weight 5131.15
_space_group_crystal_system triclinic
_space_group_IT_number 2
_space_group_name_Hall '-P 1'
_space_group_name_H-M_alt 'P -1'
_atom_sites_solution_hydrogens mixed
_audit_creation_date 2026-03-16
_audit_creation_method
;
Olex2 1.5
(compiled 2025.07.13 svn.rb7424aed for OlexSys, GUI svn.r7314)
;
_audit_update_record
;
2026-03-21 deposited with the CCDC.	2026-04-15 downloaded from the CCDC.
;
_cell_angle_alpha 84.514(2)
_cell_angle_beta 76.721(2)
_cell_angle_gamma 85.997(2)
_cell_formula_units_Z 2
_cell_length_a 22.1764(10)
_cell_length_b 23.4544(11)
_cell_length_c 25.8084(13)
_cell_measurement_reflns_used 9136
_cell_measurement_temperature 170.00
_cell_measurement_theta_max 51.001
_cell_measurement_theta_min 3.060
_cell_volume 12989.2(11)
_computing_cell_refinement 'SAINT V8.40B (?, 2016)'
_computing_data_reduction 'SAINT V8.40B (?, 2016)'
_computing_molecular_graphics 'Olex2 1.5 (Dolomanov et al., 2009)'
_computing_publication_material 'Olex2 1.5 (Dolomanov et al., 2009)'
_computing_structure_refinement 'SHELXL 2019/3 (Sheldrick, 2015)'
_computing_structure_solution 'SHELXT 2018/2 (Sheldrick, 2018)'
_diffrn_ambient_temperature 170.00
_diffrn_measured_fraction_theta_full 0.987
_diffrn_measured_fraction_theta_max 0.987
_diffrn_measurement_device_type 'Bruker APEX-II CCD'
_diffrn_measurement_method '\f and \w scans'
_diffrn_radiation_type GaK\a
_diffrn_radiation_wavelength 1.34138
_diffrn_reflns_av_R_equivalents 0.0619
_diffrn_reflns_av_unetI/netI 0.0231
_diffrn_reflns_Laue_measured_fraction_full 0.987
_diffrn_reflns_Laue_measured_fraction_max 0.987
_diffrn_reflns_limit_h_max 26
_diffrn_reflns_limit_h_min -26
_diffrn_reflns_limit_k_max 28
_diffrn_reflns_limit_k_min -28
_diffrn_reflns_limit_l_max 30
_diffrn_reflns_limit_l_min -30
_diffrn_reflns_number 350998
_diffrn_reflns_point_group_measured_fraction_full 0.987
_diffrn_reflns_point_group_measured_fraction_max 0.987
_diffrn_reflns_theta_full 53.290
_diffrn_reflns_theta_max 53.290
_diffrn_reflns_theta_min 1.648
_diffrn_source_current 3.57
_diffrn_source_power 0.2492217
_diffrn_source_voltage 69.81
_exptl_absorpt_coefficient_mu 2.291
_exptl_absorpt_correction_T_max 0.7310
_exptl_absorpt_correction_T_min 0.6443
_exptl_absorpt_correction_type multi-scan
_exptl_absorpt_process_details
;
SADABS-2016/2 (Bruker,2016/2) was used for absorption correction.
wR2(int) was 0.1232 before and 0.0972 after correction.
The Ratio of minimum to maximum transmission is 0.8814.
The \l/2 correction factor is Not present.
;
_exptl_crystal_colour 'metallic light yellow'
_exptl_crystal_colour_lustre metallic
_exptl_crystal_colour_modifier light
_exptl_crystal_colour_primary yellow
_exptl_crystal_density_diffrn 1.312
_exptl_crystal_description plate
_exptl_crystal_F_000 5280
_exptl_crystal_size_max 0.35
_exptl_crystal_size_mid 0.32
_exptl_crystal_size_min 0.25
_refine_diff_density_max 1.597
_refine_diff_density_min -0.802
_refine_diff_density_rms 0.076
_refine_ls_extinction_method none
_refine_ls_goodness_of_fit_ref 1.032
_refine_ls_hydrogen_treatment constr
_refine_ls_matrix_type full
_refine_ls_number_parameters 2363
_refine_ls_number_reflns 45859
_refine_ls_number_restraints 7
_refine_ls_restrained_S_all 1.033
_refine_ls_R_factor_all 0.0829
_refine_ls_R_factor_gt 0.0709
_refine_ls_shift/su_max 0.001
_refine_ls_shift/su_mean 0.000
_refine_ls_structure_factor_coef Fsqd
_refine_ls_weighting_details 'w=1/[\s^2^(Fo^2^)+(0.1145P)^2^+19.6956P] where P=(Fo^2^+2Fc^2^)/3'
_refine_ls_weighting_scheme calc
_refine_ls_wR_factor_gt 0.2015
_refine_ls_wR_factor_ref 0.2143
_reflns_Friedel_coverage 0.000
_reflns_number_gt 37613
_reflns_number_total 45859
_reflns_threshold_expression 'I > 2\s(I)'
_cod_data_source_file d6cc01883a2.cif
_cod_data_source_block 4234235345_0m_a
_cod_database_code 7135913
_shelx_shelxl_version_number 2019/3
_shelx_space_group_comment
;
The symmetry employed for this shelxl refinement is uniquely defined
by the following loop, which should always be used as a source of
symmetry information in preference to the above space-group names.
They are only intended as comments.
;
_shelx_estimated_absorpt_t_max 0.598
_shelx_estimated_absorpt_t_min 0.501
_olex2_refinement_description
;
1. Fixed Uiso
 At 1.2 times of:
  All C(H) groups, All C(H,H) groups
 At 1.5 times of:
  All C(H,H,H) groups
2. Restrained distances
 F05N-B07Q \\sim F05O-B07Q
 with sigma of 0.02
3. Uiso/Uaniso restraints and constraints
O07O \\sim O5: within 2A with sigma of 0.01 and sigma for terminal atoms of
0.02 within 2A
F05N \\sim F05O: within 2A with sigma of 0.01 and sigma for terminal atoms of
0.02 within 2A
4. Others
 Fixed Sof: H18(0.5) H18A(0.5)
 Fixed U11: F05N(0.2692)
 Fixed U12: F05N(-0.000004)
 Fixed U13: F05N(0.000001)
 Fixed U22: F05N(0.2692)
 Fixed U23: F05N(0.000002)
 Fixed U33: F05N(0.2692)
5.a Riding coordinates:
 C18(H18), C18(H18A)
5.b Aromatic/amide H refined with riding coordinates:
 C00O(H00O), C00P(H00P), C00Q(H00Q), C00S(H00S), C00U(H00U), C00V(H00V),
 C00W(H00W), C00Z(H00Z), C013(H013), C015(H015), C016(H016), C017(H017),
 C01A(H01A), C01B(H01B), C01E(H01E), C01G(H01G), C01H(H01H), C01M(H01M),
 C01P(H01P), C01Q(H01Q), C01S(H01S), C01U(H01U), C01V(H01V), C01W(H01W),
 C020(H020), C021(H021), C022(H022), C023(H023), C025(H025), C028(H028),
 C029(H029), C02A(H02A), C02B(H02B), C02D(H02D), C02E(H02E), C02G(H02G),
 C02H(H02H), C02I(H02I), C02J(H02J), C02M(H02M), C02N(H02N), C02Q(H02Q),
 C02R(H02R), C02S(H02S), C02T(H02T), C02U(H02U), C02V(H02V), C02W(H02W),
 C02Z(H02Z), C034(H034), C036(H036), C037(H037), C038(H038), C03A(H03A),
 C03C(H03C), C03D(H03D), C03F(H03F), C03G(H03G), C03H(H03H), C03I(H03I),
 C03K(H03K), C03L(H03L), C03M(H03M), C03N(H03N), C03P(H03P), C03Q(H03Q),
 C03R(H03R), C03S(H03S), C03T(H03T), C03U(H03U), C03V(H03V), C03W(H03W),
 C03X(H03X), C03Y(H03Y), C040(H040), C042(H042), C043(H043), C044(H044),
 C046(H046), C048(H048), C049(H049), C04A(H04A), C04C(H04C), C04D(H04D),
 C04F(H04F), C04G(H04G), C04H(H04H), C04I(H04I), C04J(H04J), C04L(H04L),
 C04N(H04N), C04U(H04U), C04V(H04V), C04X(H04X), C04Y(H04Y), C04Z(H04Z),
 C050(H050), C052(H052), C053(H053), C055(H055), C056(H056), C057(H057),
 C058(H058), C059(H059), C05A(H05A), C05B(H05B), C05C(H05C), C05D(H05D),
 C05E(H05E), C05F(H05F), C05H(H05H), C05I(H05I), C05J(H05J), C05K(H05K),
 C05L(H05L), C05M(H05M), C05O(H05O), C05P(H05P), C05Q(H05Q), C05S(H05S),
 C05T(H05T), C05U(H05U), C05V(H05V), C05W(H05W), C05X(H05X), C05Y(H05Y),
 C060(H060), C062(H062), C063(H063), C066(H066), C067(H067), C068(H068),
 C069(H069), C06B(H06B), C06C(H06C), C06D(H06D), C06E(H06E), C06F(H06F),
 C06H(H06H), C06J(H06J), C06N(H06N), C06O(H06O), C06Q(H06Q), C06R(H06R),
 C06W(H06W), C06X(H06X), C06Z(H06Z), C070(H070), C071(H071), C073(H073),
 C07D(H07D), C07N(H07N), C07W(H07W), C07X(H07X)
5.c Idealised Me refined as rotating group:
 C06L(H06A,H06G,H06I), C075(H07K,H07L,H07M), C07G(H07E,H07F,H07G), C07L(H07A,
 H07B,H07C), C07M(H07O,H07P,H07Q), C07P(H07H,H07I,H07J)
;
_smtbx_masks_special_details
;
A solvent mask was calculated and 1213 electrons were 
found in a volume of 5180\%A^3^ in 1 void per unit cell. 
This is consistent with the presence of 
3[BF4], 12[C3H7NO] per Formula Unit 
which account for 1206 electrons 
per unit cell.
;
_smtbx_masks_void_probe_radius 1.2
_smtbx_masks_void_truncation_radius 1.2
_olex2_submission_special_instructions 'No special instructions were received'

loop_
_space_group_symop_operation_xyz
'x, y, z'
'-x, -y, -z'

loop_
_atom_site_label
_atom_site_type_symbol
_atom_site_fract_x
_atom_site_fract_y
_atom_site_fract_z
_atom_site_U_iso_or_equiv
_atom_site_adp_type
_atom_site_occupancy
_atom_site_site_symmetry_order
_atom_site_calc_flag
_atom_site_refinement_flags_posn
_atom_site_refinement_flags_adp
_atom_site_refinement_flags_occupancy
_atom_site_disorder_assembly
_atom_site_disorder_group
Pd01 Pd 0.27409(2) 0.66609(2) 0.13976(2) 0.05745(10) Uani 1 1 d . . . . .
Pd02 Pd 0.27227(2) 0.16761(2) 0.28542(2) 0.06020(10) Uani 1 1 d . . . . .
Pd03 Pd 0.74486(2) 0.71059(2) 0.28529(2) 0.06363(11) Uani 1 1 d . . . . .
Pd04 Pd 0.72411(2) 0.22193(2) 0.39422(2) 0.06690(11) Uani 1 1 d . . . . .
P005 P 0.18510(5) 0.71457(5) 0.17485(5) 0.0603(3) Uani 1 1 d . . . . .
P006 P 0.75280(5) 0.78843(5) 0.32816(5) 0.0606(3) Uani 1 1 d . . . . .
P007 P 0.21782(5) 0.12976(5) 0.36457(5) 0.0604(3) Uani 1 1 d . . . . .
P008 P 0.23651(6) 0.11513(6) 0.23151(5) 0.0654(3) Uani 1 1 d . . . . .
P009 P 0.83188(6) 0.71910(7) 0.22059(6) 0.0742(4) Uani 1 1 d . . . . .
P00A P 0.69997(6) 0.15421(6) 0.46253(6) 0.0722(3) Uani 1 1 d . . . . .
P00B P 0.28158(6) 0.69195(7) 0.05250(6) 0.0725(3) Uani 1 1 d . . . . .
P00C P 0.82650(6) 0.20470(7) 0.36225(7) 0.0763(4) Uani 1 1 d . . . . .
N00D N 0.34752(18) 0.60552(17) 0.11344(18) 0.0665(10) Uani 1 1 d . . . . .
N00E N 0.72883(19) 0.27053(19) 0.3203(2) 0.0742(11) Uani 1 1 d . . . . .
N00F N 0.34003(19) 0.19435(19) 0.21587(18) 0.0713(11) Uani 1 1 d . . . . .
F00G F 0.7337(2) 0.48878(17) 0.16857(16) 0.1197(14) Uani 1 1 d . . . . .
N00H N 0.63720(18) 0.26223(18) 0.42345(19) 0.0693(10) Uani 1 1 d . . . . .
N00I N 0.29775(19) 0.23131(18) 0.32890(19) 0.0711(11) Uani 1 1 d . . . . .
F00J F 0.9316(2) 0.8598(2) 0.39880(19) 0.1226(14) Uani 1 1 d . . . . .
N00K N 0.28466(16) 0.64756(17) 0.21931(17) 0.0603(9) Uani 1 1 d . . . . .
N00L N 0.72617(18) 0.6426(2) 0.2438(2) 0.0767(12) Uani 1 1 d . . . . .
N00M N 0.67220(18) 0.68594(18) 0.35301(19) 0.0685(11) Uani 1 1 d . . . . .
C00N C 0.3984(2) 0.2051(2) 0.2262(2) 0.0671(12) Uani 1 1 d . . . . .
C00O C 0.1502(3) 0.0286(3) 0.2549(2) 0.0763(14) Uani 1 1 d . . . . .
H00O H 0.184015 0.002085 0.243815 0.092 Uiso 1 1 calc R U . . .
C00P C 0.5873(2) 0.2954(2) 0.2653(2) 0.0701(13) Uani 1 1 d . . . . .
H00P H 0.563165 0.326372 0.252511 0.084 Uiso 1 1 calc R U . . .
C00Q C 0.3702(2) 0.6034(2) 0.2572(2) 0.0700(13) Uani 1 1 d . . . . .
H00Q H 0.343375 0.575017 0.276495 0.084 Uiso 1 1 calc R U . . .
C00R C 0.34858(19) 0.6461(2) 0.2254(2) 0.0625(12) Uani 1 1 d . . . . .
C00S C 0.6320(2) 0.5899(2) 0.2479(2) 0.0717(14) Uani 1 1 d . . . . .
H00S H 0.654042 0.554532 0.253570 0.086 Uiso 1 1 calc R U . . .
C00T C 0.1602(2) 0.0869(2) 0.2544(2) 0.0688(12) Uani 1 1 d . . . . .
C00U C 0.4194(2) 0.1707(2) 0.2672(2) 0.0696(12) Uani 1 1 d . . . . .
H00U H 0.395557 0.139958 0.286151 0.084 Uiso 1 1 calc R U . . .
C00V C 0.5709(2) 0.5905(2) 0.2452(2) 0.0723(14) Uani 1 1 d . . . . .
H00V H 0.550952 0.555233 0.249361 0.087 Uiso 1 1 calc R U . . .
C00W C 0.4741(2) 0.1817(2) 0.2797(2) 0.0706(13) Uani 1 1 d . . . . .
H00W H 0.487985 0.157771 0.306901 0.085 Uiso 1 1 calc R U . . .
C00X C 0.7824(2) 0.7683(2) 0.3867(2) 0.0660(12) Uani 1 1 d . . . . .
C00Y C 0.1984(2) 0.7778(2) 0.2052(2) 0.0644(12) Uani 1 1 d . . . . .
C00Z C 0.7666(3) 0.3104(3) 0.2997(3) 0.0831(16) Uani 1 1 d . . . . .
H00Z H 0.757656 0.335155 0.270846 0.100 Uiso 1 1 calc R U . . .
C010 C 0.1758(2) 0.6357(2) 0.2660(2) 0.0674(12) Uani 1 1 d . . . . .
C011 C 0.1511(2) 0.1741(2) 0.3941(2) 0.0684(12) Uani 1 1 d . . . . .
C012 C 0.3073(2) 0.1739(2) 0.4109(2) 0.0693(12) Uani 1 1 d . . . . .
C013 C 0.4335(2) 0.2502(2) 0.2002(2) 0.0733(14) Uani 1 1 d . . . . .
H013 H 0.419411 0.274546 0.173402 0.088 Uiso 1 1 calc R U . . .
F014 F 0.7327(3) 0.4565(3) 0.2532(2) 0.1462(18) Uani 1 1 d . . . . .
C015 C 0.6937(3) 0.4089(2) 0.4162(3) 0.0881(18) Uani 1 1 d . . . . .
H015 H 0.728062 0.426127 0.423457 0.106 Uiso 1 1 calc R U . . .
C016 C 0.7768(2) 0.8078(3) 0.4260(2) 0.0786(15) Uani 1 1 d . . . . .
H016 H 0.757009 0.844553 0.421445 0.094 Uiso 1 1 calc R U . . .
C017 C 0.2561(3) 0.8011(2) 0.1908(3) 0.0765(14) Uani 1 1 d . . . . .
H017 H 0.288340 0.785025 0.164476 0.092 Uiso 1 1 calc R U . . .
C018 C 0.3418(2) 0.5520(2) 0.1458(2) 0.0698(13) Uani 1 1 d . . . . .
C019 C 0.2705(2) 0.1270(2) 0.4104(2) 0.0646(12) Uani 1 1 d . . . . .
C01A C 0.4481(2) 0.6846(3) 0.1996(3) 0.0816(16) Uani 1 1 d . . . . .
H01A H 0.474845 0.712647 0.179396 0.098 Uiso 1 1 calc R U . . .
C01B C 0.4322(2) 0.6018(2) 0.2614(2) 0.0754(14) Uani 1 1 d . . . . .
H01B H 0.447270 0.572640 0.284100 0.090 Uiso 1 1 calc R U . . .
C01C C 0.4713(2) 0.6424(2) 0.2328(2) 0.0741(14) Uani 1 1 d . . . . .
C01D C 0.6500(2) 0.4422(2) 0.3957(2) 0.0740(14) Uani 1 1 d . . . . .
C01E C 0.9165(2) 0.7450(3) 0.2768(3) 0.0829(17) Uani 1 1 d . . . . .
H01E H 0.901361 0.712951 0.300308 0.099 Uiso 1 1 calc R U . . .
C01F C 0.5676(2) 0.2394(2) 0.2687(2) 0.0696(13) Uani 1 1 d . . . . .
C01G C 0.1568(4) -0.0546(3) 0.3836(3) 0.0925(19) Uani 1 1 d . . . . .
H01G H 0.144712 -0.093211 0.388073 0.111 Uiso 1 1 calc R U . . .
C01H C 0.1310(3) 0.2210(3) 0.3629(3) 0.0810(15) Uani 1 1 d . . . . .
H01H H 0.152893 0.229987 0.327168 0.097 Uiso 1 1 calc R U . . .
C01I C 0.6562(2) 0.5059(2) 0.3846(2) 0.0717(13) Uani 1 1 d . . . . .
C01J C 0.1441(2) 0.6679(2) 0.2312(2) 0.0651(12) Uani 1 1 d . . . . .
C01K C 0.1285(2) 0.7328(2) 0.1350(2) 0.0734(14) Uani 1 1 d . . . . .
C01L C 0.6667(2) 0.6252(2) 0.3644(2) 0.0702(13) Uani 1 1 d . . . . .
C01M C 0.0796(2) 0.6672(2) 0.2428(3) 0.0758(14) Uani 1 1 d . . . . .
H01M H 0.057460 0.689733 0.220006 0.091 Uiso 1 1 calc R U . . .
C01N C 0.6763(2) 0.2616(2) 0.3000(2) 0.0681(12) Uani 1 1 d . . . . .
C01O C 0.7469(2) 0.0880(2) 0.4554(2) 0.0685(12) Uani 1 1 d . . . . .
C01P C 0.3101(3) 0.2248(3) 0.3754(2) 0.0783(15) Uani 1 1 d . . . . .
H01P H 0.322659 0.257914 0.387760 0.094 Uiso 1 1 calc R U . . .
C01Q C 0.3869(2) 0.6861(2) 0.1956(2) 0.0745(14) Uani 1 1 d . . . . .
H01Q H 0.371712 0.714646 0.172409 0.089 Uiso 1 1 calc R U . . .
C01R C 0.3635(3) 0.7001(3) 0.0229(2) 0.0793(14) Uani 1 1 d . . . . .
C01S C 0.7137(2) 0.5300(2) 0.3715(3) 0.0819(16) Uani 1 1 d . . . . .
H01S H 0.750172 0.505664 0.368919 0.098 Uiso 1 1 calc R U . . .
C01T C 0.4091(2) 0.6608(2) 0.0377(2) 0.0742(13) Uani 1 1 d . . . . .
C01U C 0.5944(2) 0.3573(2) 0.3950(2) 0.0695(13) Uani 1 1 d . . . . .
H01U H 0.560226 0.340204 0.387192 0.083 Uiso 1 1 calc R U . . .
C01V C 0.8244(3) -0.0086(3) 0.4358(3) 0.0887(18) Uani 1 1 d . . . . .
H01V H 0.851385 -0.041688 0.429407 0.106 Uiso 1 1 calc R U . . .
C01W C 0.6051(2) 0.1951(2) 0.2865(2) 0.0767(14) Uani 1 1 d . . . . .
H01W H 0.594187 0.156523 0.287292 0.092 Uiso 1 1 calc R U . . .
C01X C 0.1930(2) 0.0568(2) 0.3709(2) 0.0675(12) Uani 1 1 d . . . . .
C01Z C 0.5101(2) 0.2271(2) 0.2535(2) 0.0686(12) Uani 1 1 d . . . . .
C020 C 0.3319(3) 0.2073(3) 0.1687(2) 0.0812(15) Uani 1 1 d . . . . .
H020 H 0.366160 0.222180 0.142908 0.097 Uiso 1 1 calc R U . . .
C021 C 0.6608(3) 0.8756(2) 0.3545(2) 0.0783(14) Uani 1 1 d . . . . .
H021 H 0.692405 0.901080 0.338044 0.094 Uiso 1 1 calc R U . . .
C022 C 0.2829(3) 0.5310(2) 0.1654(2) 0.0762(14) Uani 1 1 d . . . . .
H022 H 0.247433 0.552099 0.157597 0.091 Uiso 1 1 calc R U . . .
C023 C 0.7191(2) 0.5885(2) 0.3620(3) 0.0784(15) Uani 1 1 d . . . . .
H023 H 0.758981 0.603946 0.353845 0.094 Uiso 1 1 calc R U . . .
C024 C 0.8931(2) 0.7603(3) 0.2316(2) 0.0764(15) Uani 1 1 d . . . . .
C025 C 0.2709(2) 0.0819(2) 0.4487(2) 0.0685(12) Uani 1 1 d . . . . .
H025 H 0.244814 0.051039 0.450104 0.082 Uiso 1 1 calc R U . . .
C026 C 0.2292(3) 0.1638(3) 0.1735(2) 0.0801(15) Uani 1 1 d . . . . .
C027 C 0.6224(2) 0.1353(2) 0.4578(2) 0.0736(14) Uani 1 1 d . . . . .
C028 C 0.6411(2) 0.3064(2) 0.2801(2) 0.0698(13) Uani 1 1 d . . . . .
H028 H 0.654105 0.344573 0.276779 0.084 Uiso 1 1 calc R U . . .
C029 C 0.1183(2) 0.1616(3) 0.4457(2) 0.0785(15) Uani 1 1 d . . . . .
H029 H 0.131157 0.129585 0.466775 0.094 Uiso 1 1 calc R U . . .
C02A C 0.0473(2) 0.6352(3) 0.2857(3) 0.0913(18) Uani 1 1 d . . . . .
H02A H 0.003338 0.635121 0.292024 0.110 Uiso 1 1 calc R U . . .
C02B C 0.1426(3) 0.6044(3) 0.3100(3) 0.0885(17) Uani 1 1 d . . . . .
H02B H 0.164040 0.583356 0.334195 0.106 Uiso 1 1 calc R U . . .
F02C F 0.9713(2) 0.9317(2) 0.4310(2) 0.1428(18) Uani 1 1 d . . . . .
C02D C 0.8382(3) 0.8751(2) 0.3104(3) 0.0810(15) Uani 1 1 d . . . . .
H02D H 0.851068 0.858659 0.341471 0.097 Uiso 1 1 calc R U . . .
C02E C 0.1121(3) -0.0106(3) 0.3937(2) 0.0861(17) Uani 1 1 d . . . . .
H02E H 0.069526 -0.018757 0.405099 0.103 Uiso 1 1 calc R U . . .
C02F C 0.7922(2) 0.8507(2) 0.2932(2) 0.0730(13) Uani 1 1 d . . . . .
C02G C 0.2366(3) 0.0129(2) 0.3607(2) 0.0738(13) Uani 1 1 d . . . . .
H02G H 0.279227 0.020847 0.349111 0.089 Uiso 1 1 calc R U . . .
C02H C 0.2187(4) -0.0431(3) 0.3672(3) 0.0903(18) Uani 1 1 d . . . . .
H02H H 0.249137 -0.073714 0.360426 0.108 Uiso 1 1 calc R U . . .
C02I C 0.1102(2) 0.1254(3) 0.2713(2) 0.0749(14) Uani 1 1 d . . . . .
H02I H 0.116693 0.164956 0.271728 0.090 Uiso 1 1 calc R U . . .
C02J C 0.1514(3) 0.8032(3) 0.2428(3) 0.0858(16) Uani 1 1 d . . . . .
H02J H 0.111421 0.787913 0.251927 0.103 Uiso 1 1 calc R U . . .
C02K C 0.8482(3) 0.1719(3) 0.2997(3) 0.094(2) Uani 1 1 d . . . . .
O02L O 0.5212(3) 0.5317(3) 0.0511(3) 0.143(2) Uani 1 1 d . . . . .
C02M C 0.1295(3) 0.0451(2) 0.3871(2) 0.0722(13) Uani 1 1 d . . . . .
H02M H 0.098973 0.075658 0.393499 0.087 Uiso 1 1 calc R U . . .
C02N C 0.9089(2) 0.1176(3) 0.3892(3) 0.0837(16) Uani 1 1 d . . . . .
H02N H 0.908679 0.102900 0.356253 0.100 Uiso 1 1 calc R U . . .
C02O C 0.8195(3) 0.7443(4) 0.1556(3) 0.099(2) Uani 1 1 d . . . . .
C02P C 0.5778(2) 0.1764(2) 0.4458(2) 0.0743(14) Uani 1 1 d . . . . .
C02Q C 0.5675(2) 0.6926(2) 0.2329(3) 0.0887(19) Uani 1 1 d . . . . .
H02Q H 0.545173 0.728056 0.228395 0.106 Uiso 1 1 calc R U . . .
C02R C 0.6005(2) 0.4167(2) 0.3851(2) 0.0703(13) Uani 1 1 d . . . . .
H02R H 0.570218 0.439592 0.370786 0.084 Uiso 1 1 calc R U . . .
C02S C 0.5849(2) 0.2380(2) 0.4388(2) 0.0748(14) Uani 1 1 d . . . . .
H02S H 0.548293 0.262200 0.446182 0.090 Uiso 1 1 calc R U . . .
C02T C 0.6570(3) 0.2059(2) 0.3026(3) 0.0769(15) Uani 1 1 d . . . . .
H02T H 0.680517 0.174955 0.316053 0.092 Uiso 1 1 calc R U . . .
C02U C 0.2429(2) 0.6356(2) 0.2621(2) 0.0717(13) Uani 1 1 d . . . . .
H02U H 0.256809 0.625897 0.294079 0.086 Uiso 1 1 calc R U . . .
C02V C 0.6040(2) 0.5421(2) 0.3856(2) 0.0718(13) Uani 1 1 d . . . . .
H02V H 0.564238 0.526469 0.393063 0.086 Uiso 1 1 calc R U . . .
C02W C 0.9154(3) 0.8068(3) 0.1968(3) 0.0876(17) Uani 1 1 d . . . . .
H02W H 0.898974 0.817043 0.166030 0.105 Uiso 1 1 calc R U . . .
C02X C 0.6617(2) 0.6413(2) 0.2422(2) 0.0729(14) Uani 1 1 d . . . . .
C02Y C 0.6382(2) 0.3235(2) 0.4163(2) 0.0724(13) Uani 1 1 d . . . . .
C02Z C 0.8233(3) 0.0202(3) 0.4791(3) 0.0806(15) Uani 1 1 d . . . . .
H02Z H 0.849407 0.007246 0.502714 0.097 Uiso 1 1 calc R U . . .
C030 C 0.6932(3) 0.1754(3) 0.5297(3) 0.0841(16) Uani 1 1 d . . . . .
C031 C 0.6277(2) 0.7796(2) 0.3805(2) 0.0695(13) Uani 1 1 d . . . . .
C032 C 0.8664(2) 0.6465(3) 0.2152(3) 0.0864(18) Uani 1 1 d . . . . .
C033 C 0.5375(2) 0.6417(2) 0.2366(3) 0.0798(16) Uani 1 1 d . . . . .
C034 C 0.9620(3) 0.7769(3) 0.2873(4) 0.101(2) Uani 1 1 d . . . . .
H034 H 0.978661 0.766160 0.317845 0.121 Uiso 1 1 calc R U . . .
C035 C 0.8304(2) 0.5977(3) 0.2207(3) 0.095(2) Uani 1 1 d . . . . .
C036 C 0.0905(3) 0.0100(3) 0.2718(3) 0.0860(17) Uani 1 1 d . . . . .
H036 H 0.083106 -0.029473 0.272504 0.103 Uiso 1 1 calc R U . . .
C037 C 0.9442(3) 0.0899(3) 0.4237(3) 0.0913(19) Uani 1 1 d . . . . .
H037 H 0.968387 0.055906 0.414164 0.110 Uiso 1 1 calc R U . . .
C038 C 0.4886(2) 0.2601(2) 0.2128(2) 0.0754(14) Uani 1 1 d . . . . .
H038 H 0.512726 0.290327 0.193269 0.091 Uiso 1 1 calc R U . . .
C03A C 0.8120(3) 0.1315(3) 0.2882(3) 0.100(2) Uani 1 1 d . . . . .
H03A H 0.774665 0.121864 0.313090 0.120 Uiso 1 1 calc R U . . .
C03B C 0.6742(2) 0.8169(2) 0.3545(2) 0.0671(12) Uani 1 1 d . . . . .
C03C C 0.3358(3) 0.0380(2) 0.2333(3) 0.0828(15) Uani 1 1 d . . . . .
H03C H 0.338912 0.055710 0.264093 0.099 Uiso 1 1 calc R U . . .
C03D C 0.6090(2) 0.6013(2) 0.3757(2) 0.0737(14) Uani 1 1 d . . . . .
H03D H 0.572616 0.625471 0.376729 0.088 Uiso 1 1 calc R U . . .
C03E C 0.8737(2) 0.1679(3) 0.4049(3) 0.0791(15) Uani 1 1 d . . . . .
C03F C 0.3437(3) 0.1250(3) 0.4856(2) 0.0842(16) Uani 1 1 d . . . . .
H03F H 0.368961 0.124122 0.510833 0.101 Uiso 1 1 calc R U . . .
C03G C 0.8093(2) 0.7148(2) 0.3954(3) 0.0772(14) Uani 1 1 d . . . . .
H03G H 0.812048 0.687034 0.370362 0.093 Uiso 1 1 calc R U . . .
C03H C 0.1037(3) 0.6882(3) 0.1161(3) 0.0918(18) Uani 1 1 d . . . . .
H03H H 0.116872 0.649543 0.123935 0.110 Uiso 1 1 calc R U . . .
C03I C 0.3084(3) 0.0801(3) 0.4852(2) 0.0773(14) Uani 1 1 d . . . . .
H03I H 0.309259 0.047568 0.509983 0.093 Uiso 1 1 calc R U . . .
C03J C 0.8531(3) 0.2776(3) 0.3475(3) 0.0915(19) Uani 1 1 d . . . . .
C03K C 0.1789(3) 0.1611(3) 0.1504(3) 0.0930(19) Uani 1 1 d . . . . .
H03K H 0.147758 0.134777 0.165637 0.112 Uiso 1 1 calc R U . . .
C03L C 0.3611(3) 0.3715(2) 0.2721(3) 0.0881(17) Uani 1 1 d . . . . .
H03L H 0.394371 0.393906 0.274198 0.106 Uiso 1 1 calc R U . . .
C03M C 0.0592(3) 0.7010(4) 0.0855(3) 0.105(2) Uani 1 1 d . . . . .
H03M H 0.040837 0.670926 0.073280 0.126 Uiso 1 1 calc R U . . .
C03N C 0.7842(2) 0.0687(2) 0.4890(2) 0.0736(14) Uani 1 1 d . . . . .
H03N H 0.783462 0.088518 0.519562 0.088 Uiso 1 1 calc R U . . .
C03O C 0.8218(3) 0.3193(3) 0.3180(3) 0.096(2) Uani 1 1 d . . . . .
C03P C 0.8590(3) 0.5431(3) 0.2147(4) 0.114(3) Uani 1 1 d . . . . .
H03P H 0.834669 0.510894 0.216429 0.137 Uiso 1 1 calc R U . . .
C03Q C 0.3844(3) 0.4704(2) 0.1901(3) 0.0812(15) Uani 1 1 d . . . . .
H03Q H 0.419593 0.449736 0.198823 0.097 Uiso 1 1 calc R U . . .
C03R C 0.7483(3) 0.0583(3) 0.4109(2) 0.0812(15) Uani 1 1 d . . . . .
H03R H 0.722685 0.071706 0.386957 0.097 Uiso 1 1 calc R U . . .
C03S C 0.3922(2) 0.5228(2) 0.1589(3) 0.0757(14) Uani 1 1 d . . . . .
H03S H 0.432210 0.537767 0.147077 0.091 Uiso 1 1 calc R U . . .
C03T C 0.3961(3) 0.6122(2) 0.0757(2) 0.0776(14) Uani 1 1 d . . . . .
H03T H 0.426711 0.581554 0.072556 0.093 Uiso 1 1 calc R U . . .
C03U C 0.6331(2) 0.7178(2) 0.3843(2) 0.0713(13) Uani 1 1 d . . . . .
H03U H 0.604898 0.698447 0.412816 0.086 Uiso 1 1 calc R U . . .
C03V C 0.0665(3) 0.1959(3) 0.4671(3) 0.0894(18) Uani 1 1 d . . . . .
H03V H 0.044349 0.187563 0.502869 0.107 Uiso 1 1 calc R U . . .
C03W C 0.8742(3) 0.1884(3) 0.4530(3) 0.0898(18) Uani 1 1 d . . . . .
H03W H 0.851068 0.222706 0.463207 0.108 Uiso 1 1 calc R U . . .
C03X C 0.0780(3) 0.6031(3) 0.3197(3) 0.0918(18) Uani 1 1 d . . . . .
H03X H 0.055768 0.580338 0.349496 0.110 Uiso 1 1 calc R U . . .
C03Y C 0.7637(2) 0.6029(3) 0.2243(3) 0.0882(19) Uani 1 1 d . . . . .
H03Y H 0.746485 0.573312 0.210438 0.106 Uiso 1 1 calc R U . . .
C040 C 0.6284(2) 0.6927(3) 0.2355(3) 0.0905(19) Uani 1 1 d . . . . .
H040 H 0.647869 0.727984 0.232742 0.109 Uiso 1 1 calc R U . . .
C041 C 0.2750(3) 0.2016(3) 0.1502(2) 0.0880(18) Uani 1 1 d . . . . .
C042 C 0.3769(3) -0.0061(3) 0.2166(4) 0.109(2) Uani 1 1 d . . . . .
H042 H 0.407519 -0.019537 0.235851 0.131 Uiso 1 1 calc R U . . .
C043 C 0.3539(3) 0.3193(2) 0.3002(3) 0.0850(16) Uani 1 1 d . . . . .
H043 H 0.383136 0.305335 0.320792 0.102 Uiso 1 1 calc R U . . .
C044 C 0.3827(3) 0.7417(4) -0.0173(3) 0.103(2) Uani 1 1 d . . . . .
H044 H 0.352801 0.768337 -0.028071 0.124 Uiso 1 1 calc R U . . .
C045 C 0.3269(3) 0.4481(2) 0.2083(3) 0.0808(15) Uani 1 1 d . . . . .
C046 C 0.6018(3) 0.8980(3) 0.3782(3) 0.0867(16) Uani 1 1 d . . . . .
H046 H 0.592878 0.938272 0.376010 0.104 Uiso 1 1 calc R U . . .
F047 F 1.0311(3) 0.8638(3) 0.3980(4) 0.220(4) Uani 1 1 d . . . . .
C048 C 0.7207(3) 0.2223(4) 0.5371(3) 0.106(2) Uani 1 1 d . . . . .
H048 H 0.742604 0.244396 0.506769 0.127 Uiso 1 1 calc R U . . .
C049 C 0.7869(3) 0.0094(3) 0.4010(3) 0.0916(17) Uani 1 1 d . . . . .
H049 H 0.787342 -0.011218 0.370979 0.110 Uiso 1 1 calc R U . . .
C04A C 0.8659(3) 0.9237(3) 0.2822(4) 0.108(2) Uani 1 1 d . . . . .
H04A H 0.897618 0.940557 0.293957 0.129 Uiso 1 1 calc R U . . .
C04B C 0.2905(2) 0.0576(3) 0.2076(2) 0.0776(14) Uani 1 1 d . . . . .
C04C C 0.1098(3) 0.7883(3) 0.1227(3) 0.0865(17) Uani 1 1 d . . . . .
H04C H 0.127302 0.818542 0.135399 0.104 Uiso 1 1 calc R U . . .
C04D C 0.9310(3) 0.6376(3) 0.2039(4) 0.116(3) Uani 1 1 d . . . . .
H04D H 0.956339 0.669534 0.199713 0.139 Uiso 1 1 calc R U . . .
C04E C 0.3201(3) 0.3924(2) 0.2401(3) 0.0863(17) Uani 1 1 d . . . . .
C04F C 0.9828(3) 0.8229(4) 0.2543(4) 0.106(3) Uani 1 1 d . . . . .
H04F H 1.012216 0.845275 0.263655 0.128 Uiso 1 1 calc R U . . .
C04G C 0.3429(2) 0.1708(3) 0.4499(2) 0.0829(16) Uani 1 1 d . . . . .
H04G H 0.367278 0.202228 0.451081 0.099 Uiso 1 1 calc R U . . .
C04H C 0.2661(3) 0.8493(3) 0.2161(3) 0.0916(18) Uani 1 1 d . . . . .
H04H H 0.305626 0.865483 0.206896 0.110 Uiso 1 1 calc R U . . .
C04I C 0.2199(3) 0.5954(3) 0.0427(3) 0.0870(17) Uani 1 1 d . . . . .
H04I H 0.203721 0.595514 0.080088 0.104 Uiso 1 1 calc R U . . .
C04J C 0.2707(3) 0.3580(2) 0.2396(3) 0.0904(18) Uani 1 1 d . . . . .
H04J H 0.241608 0.371115 0.218643 0.109 Uiso 1 1 calc R U . . .
C04L C 0.5694(3) 0.8032(3) 0.4062(3) 0.0815(15) Uani 1 1 d . . . . .
H04L H 0.538055 0.778535 0.424984 0.098 Uiso 1 1 calc R U . . .
N04M N 0.5508(3) 0.4605(3) 0.1080(3) 0.1127(19) Uani 1 1 d . . . . .
C04N C 0.6069(3) 0.0788(3) 0.4670(3) 0.097(2) Uani 1 1 d . . . . .
H04N H 0.635508 0.050939 0.478145 0.116 Uiso 1 1 calc R U . . .
O04O O 0.6308(3) 0.6641(3) -0.1070(3) 0.152(2) Uani 1 1 d . . . . .
N04P N 0.6740(3) 0.5850(3) -0.0698(3) 0.117(2) Uani 1 1 d . . . . .
C04Q C 0.3053(3) 0.2865(2) 0.2994(3) 0.0764(14) Uani 1 1 d . . . . .
F04R F 0.5900(4) -0.0527(3) 0.6488(3) 0.202(3) Uani 1 1 d . . . . .
N04T N 0.9350(4) 0.2887(4) 0.5783(3) 0.129(2) Uani 1 1 d . . . . .
C04U C 0.2860(3) 0.0322(3) 0.1623(3) 0.109(2) Uani 1 1 d . . . . .
H04U H 0.254468 0.045228 0.143884 0.130 Uiso 1 1 calc R U . . .
C04V C 0.0518(3) 0.1053(3) 0.2872(3) 0.0851(16) Uani 1 1 d . . . . .
H04V H 0.017856 0.131792 0.298258 0.102 Uiso 1 1 calc R U . . .
C04W C 0.2454(3) 0.7584(3) 0.0324(2) 0.0836(16) Uani 1 1 d . . . . .
C04X C 0.2763(3) 0.4798(2) 0.1960(3) 0.0849(17) Uani 1 1 d . . . . .
H04X H 0.236001 0.465619 0.209021 0.102 Uiso 1 1 calc R U . . .
C04Y C 0.3274(4) -0.0118(4) 0.1442(4) 0.129(3) Uani 1 1 d . . . . .
H04Y H 0.324684 -0.029159 0.113075 0.155 Uiso 1 1 calc R U . . .
C04Z C 0.0425(3) 0.7557(5) 0.0735(3) 0.111(3) Uani 1 1 d . . . . .
H04Z H 0.013739 0.763652 0.051288 0.134 Uiso 1 1 calc R U . . .
C050 C 0.3730(4) -0.0309(4) 0.1711(4) 0.127(3) Uani 1 1 d . . . . .
H050 H 0.401708 -0.061118 0.158328 0.153 Uiso 1 1 calc R U . . .
C052 C 0.5194(3) 0.1589(3) 0.4422(3) 0.0881(17) Uani 1 1 d . . . . .
H052 H 0.488203 0.186849 0.435982 0.106 Uiso 1 1 calc R U . . .
C053 C 0.6880(3) 0.3496(3) 0.4266(3) 0.094(2) Uani 1 1 d . . . . .
H053 H 0.718542 0.327019 0.440906 0.113 Uiso 1 1 calc R U . . .
C054 C 0.2599(3) 0.6354(3) 0.0178(3) 0.0906(18) Uani 1 1 d . . . . .
C055 C 0.2639(3) 0.3057(2) 0.2690(3) 0.0873(17) Uani 1 1 d . . . . .
H055 H 0.230450 0.282939 0.268038 0.105 Uiso 1 1 calc R U . . .
C056 C 0.9014(4) 0.1869(4) 0.2628(4) 0.127(3) Uani 1 1 d . . . . .
H056 H 0.926295 0.215776 0.268976 0.152 Uiso 1 1 calc R U . . .
C057 C 0.7996(3) 0.7930(4) 0.4699(3) 0.094(2) Uani 1 1 d . . . . .
H057 H 0.796017 0.819921 0.495891 0.112 Uiso 1 1 calc R U . . .
C058 C 0.2208(4) 0.8723(3) 0.2528(3) 0.0953(19) Uani 1 1 d . . . . .
H058 H 0.228449 0.904445 0.269705 0.114 Uiso 1 1 calc R U . . .
C059 C 0.5276(4) 0.4813(4) 0.0654(4) 0.116(2) Uani 1 1 d . . . . .
H059 H 0.515314 0.454290 0.045036 0.139 Uiso 1 1 calc R U . . .
C05A C 0.4717(3) 0.6657(3) 0.0110(3) 0.0943(18) Uani 1 1 d . . . . .
H05A H 0.502083 0.638522 0.020135 0.113 Uiso 1 1 calc R U . . .
C05B C 0.9581(3) 0.5839(4) 0.1988(5) 0.143(4) Uani 1 1 d . . . . .
H05B H 1.002064 0.579212 0.189987 0.172 Uiso 1 1 calc R U . . .
C05C C 0.5575(3) 0.8619(3) 0.4043(3) 0.0930(19) Uani 1 1 d . . . . .
H05C H 0.517913 0.877049 0.421439 0.112 Uiso 1 1 calc R U . . .
C05D C 0.9083(3) 0.1591(3) 0.4864(3) 0.0960(19) Uani 1 1 d . . . . .
H05D H 0.906886 0.172092 0.520486 0.115 Uiso 1 1 calc R U . . .
C05E C 0.1621(4) 0.8495(3) 0.2665(3) 0.100(2) Uani 1 1 d . . . . .
H05E H 0.129839 0.866318 0.292237 0.120 Uiso 1 1 calc R U . . .
C05F C 0.7729(3) 0.8744(3) 0.2468(3) 0.0930(18) Uani 1 1 d . . . . .
H05F H 0.741735 0.857522 0.234249 0.112 Uiso 1 1 calc R U . . .
F05G F 0.9889(5) 0.9238(5) 0.3455(3) 0.288(7) Uani 1 1 d . . . . .
C05H C 0.5074(2) 0.1018(3) 0.4475(3) 0.0899(18) Uani 1 1 d . . . . .
H05H H 0.469181 0.090135 0.442345 0.108 Uiso 1 1 calc R U . . .
C05I C 0.0792(3) 0.2537(3) 0.3851(3) 0.0966(19) Uani 1 1 d . . . . .
H05I H 0.065462 0.285172 0.363952 0.116 Uiso 1 1 calc R U . . .
C05J C 0.8667(4) 0.7314(5) 0.1106(3) 0.142(4) Uani 1 1 d . . . . .
H05J H 0.902300 0.707482 0.113574 0.171 Uiso 1 1 calc R U . . .
C05K C 0.9180(5) 0.1578(5) 0.2147(4) 0.133(3) Uani 1 1 d . . . . .
H05K H 0.955161 0.166852 0.189253 0.160 Uiso 1 1 calc R U . . .
C05L C 0.9631(3) 0.8395(3) 0.2071(4) 0.104(2) Uani 1 1 d . . . . .
H05L H 0.980335 0.870616 0.183252 0.125 Uiso 1 1 calc R U . . .
C05M C 0.0657(3) 0.8015(4) 0.0922(3) 0.109(2) Uani 1 1 d . . . . .
H05M H 0.052014 0.840052 0.084456 0.131 Uiso 1 1 calc R U . . .
F05N F 0.989(3) 0.772(3) -0.096(3) 0.281 Uani 0.20(2) 1 d D U . A 1
C05O C 0.5510(3) 0.0615(3) 0.4604(3) 0.102(2) Uani 1 1 d . . . . .
H05O H 0.542600 0.021907 0.464718 0.122 Uiso 1 1 calc R U . . .
C05P C 0.8013(4) 0.9234(4) 0.2201(4) 0.132(3) Uani 1 1 d . . . . .
H05P H 0.788731 0.940884 0.189325 0.159 Uiso 1 1 calc R U . . .
C05Q C 0.1736(4) 0.1970(5) 0.1047(4) 0.141(4) Uani 1 1 d . . . . .
H05Q H 0.138598 0.195524 0.089490 0.169 Uiso 1 1 calc R U . . .
F05R F 0.7485(5) 0.3951(2) 0.1941(2) 0.207(4) Uani 1 1 d . . . . .
C05S C 0.2621(3) 0.8079(3) 0.0478(3) 0.105(2) Uani 1 1 d . . . . .
H05S H 0.290255 0.806408 0.070686 0.126 Uiso 1 1 calc R U . . .
C05T C 0.0471(3) 0.2424(4) 0.4362(3) 0.104(2) Uani 1 1 d . . . . .
H05T H 0.011756 0.265978 0.450741 0.125 Uiso 1 1 calc R U . . .
C05U C 0.2030(3) 0.7609(4) -0.0002(3) 0.101(2) Uani 1 1 d . . . . .
H05U H 0.190751 0.726837 -0.011268 0.121 Uiso 1 1 calc R U . . .
C05V C 0.9439(3) 0.1118(3) 0.4707(3) 0.101(2) Uani 1 1 d . . . . .
H05V H 0.969288 0.093420 0.493053 0.121 Uiso 1 1 calc R U . . .
C05W C 0.4897(4) 0.7088(4) -0.0280(3) 0.111(2) Uani 1 1 d . . . . .
H05W H 0.532297 0.712936 -0.044262 0.133 Uiso 1 1 calc R U . . .
C05X C 0.9075(3) 0.2905(3) 0.3595(4) 0.127(3) Uani 1 1 d . . . . .
H05X H 0.929386 0.262345 0.378036 0.152 Uiso 1 1 calc R U . . .
C05Y C 0.8280(3) 0.7395(4) 0.4779(3) 0.099(2) Uani 1 1 d . . . . .
H05Y H 0.844172 0.730060 0.508854 0.119 Uiso 1 1 calc R U . . .
C060 C 0.8327(3) 0.7010(3) 0.4418(3) 0.0930(19) Uani 1 1 d . . . . .
H060 H 0.851957 0.664209 0.447462 0.112 Uiso 1 1 calc R U . . .
F061 F 0.6631(4) 0.4334(4) 0.2135(5) 0.287(6) Uani 1 1 d . . . . .
C062 C 0.9228(3) 0.5358(4) 0.2061(5) 0.141(4) Uani 1 1 d . . . . .
H062 H 0.942310 0.498471 0.205296 0.169 Uiso 1 1 calc R U . . .
C063 C 0.8473(5) 0.9468(3) 0.2377(5) 0.142(4) Uani 1 1 d . . . . .
H063 H 0.866520 0.979725 0.218404 0.170 Uiso 1 1 calc R U . . .
F064 F 0.6228(6) 0.0107(3) 0.5851(4) 0.283(6) Uani 1 1 d . . . . .
C066 C 0.8464(4) 0.3742(4) 0.3028(5) 0.149(4) Uani 1 1 d . . . . .
H066 H 0.827331 0.401507 0.281193 0.179 Uiso 1 1 calc R U . . .
C067 C 0.0405(3) 0.0499(3) 0.2878(3) 0.0941(19) Uani 1 1 d . . . . .
H067 H -0.000659 0.037517 0.298990 0.113 Uiso 1 1 calc R U . . .
C068 C 0.2677(5) 0.5922(5) -0.0637(4) 0.145(4) Uani 1 1 d . . . . .
H068 H 0.283190 0.591751 -0.101164 0.175 Uiso 1 1 calc R U . . .
C069 C 0.7665(4) 0.7769(4) 0.1507(3) 0.123(3) Uani 1 1 d . . . . .
H069 H 0.734850 0.783478 0.181554 0.147 Uiso 1 1 calc R U . . .
F06A F 0.5300(4) 0.0120(4) 0.6144(5) 0.269(6) Uani 1 1 d . . . . .
C06B C 0.2695(4) 0.2347(4) 0.1044(3) 0.135(4) Uani 1 1 d . . . . .
H06B H 0.302046 0.259005 0.087448 0.162 Uiso 1 1 calc R U . . .
C06C C 0.6591(3) 0.1404(4) 0.5739(3) 0.104(2) Uani 1 1 d . . . . .
H06C H 0.639633 0.107615 0.567811 0.125 Uiso 1 1 calc R U . . .
C06D C 0.1788(4) 0.8154(6) -0.0164(4) 0.135(3) Uani 1 1 d . . . . .
H06D H 0.149001 0.818050 -0.037856 0.162 Uiso 1 1 calc R U . . .
C06E C 0.1970(5) 0.8617(5) -0.0022(5) 0.145(4) Uani 1 1 d . . . . .
H06E H 0.180884 0.897716 -0.014752 0.174 Uiso 1 1 calc R U . . .
C06F C 0.2188(5) 0.2339(5) 0.0824(4) 0.156(5) Uani 1 1 d . . . . .
H06F H 0.215461 0.258889 0.051817 0.188 Uiso 1 1 calc R U . . .
C06H C 0.7182(5) 0.2401(5) 0.5890(4) 0.133(3) Uani 1 1 d . . . . .
H06H H 0.737868 0.273164 0.593929 0.160 Uiso 1 1 calc R U . . .
F06I F 1.0552(4) 0.8140(6) -0.0769(4) 0.282(6) Uani 1 1 d . . . . .
C06J C 0.9310(4) 0.3451(4) 0.3444(5) 0.177(6) Uani 1 1 d . . . . .
H06J H 0.969761 0.353016 0.351262 0.212 Uiso 1 1 calc R U . . .
C06L C 1.0000(4) 0.2944(5) 0.5749(4) 0.152(4) Uani 1 1 d . . . . .
H06A H 1.005676 0.306879 0.608572 0.228 Uiso 1 1 calc R U . . .
H06G H 1.016103 0.322932 0.545574 0.228 Uiso 1 1 calc R U . . .
H06I H 1.022386 0.257386 0.568259 0.228 Uiso 1 1 calc R U . . .
C06N C 0.6550(5) 0.1543(5) 0.6243(4) 0.135(3) Uani 1 1 d . . . . .
H06N H 0.633066 0.131117 0.653923 0.162 Uiso 1 1 calc R U . . .
C06O C 0.8572(6) 0.7569(8) 0.0599(4) 0.187(6) Uani 1 1 d . . . . .
H06O H 0.887012 0.748925 0.028249 0.225 Uiso 1 1 calc R U . . .
C06Q C 0.4452(4) 0.7460(4) -0.0431(3) 0.125(3) Uani 1 1 d . . . . .
H06Q H 0.456947 0.775054 -0.071239 0.151 Uiso 1 1 calc R U . . .
C06R C 0.2380(5) 0.8611(4) 0.0298(4) 0.138(3) Uani 1 1 d . . . . .
H06R H 0.250033 0.895884 0.039811 0.165 Uiso 1 1 calc R U . . .
F06U F 0.5835(7) 0.0354(4) 0.6631(4) 0.282(6) Uani 1 1 d . . . . .
C06W C 0.6276(4) 0.6171(4) -0.0814(4) 0.123(3) Uani 1 1 d . . . . .
H06W H 0.587419 0.602688 -0.068820 0.148 Uiso 1 1 calc R U . . .
C06X C 0.8983(5) 0.3878(5) 0.3194(6) 0.187(6) Uani 1 1 d . . . . .
H06X H 0.911418 0.426015 0.313865 0.224 Uiso 1 1 calc R U . . .
B06Y B 0.7235(5) 0.4437(4) 0.2069(3) 0.096(2) Uani 1 1 d . . . . .
C06Z C 0.2858(4) 0.6322(4) -0.0370(3) 0.128(3) Uani 1 1 d . . . . .
H06Z H 0.316072 0.658277 -0.055290 0.154 Uiso 1 1 calc R U . . .
C070 C 0.2270(5) 0.5519(5) -0.0369(4) 0.143(4) Uani 1 1 d . . . . .
H070 H 0.216594 0.522271 -0.055441 0.172 Uiso 1 1 calc R U . . .
C071 C 0.8821(6) 0.1176(5) 0.2047(5) 0.148(4) Uani 1 1 d . . . . .
H071 H 0.893932 0.099007 0.172516 0.178 Uiso 1 1 calc R U . . .
F072 F 0.9791(6) 0.7624(7) -0.0425(6) 0.315(7) Uani 1 1 d . . . . .
C073 C 0.8293(5) 0.1041(4) 0.2405(4) 0.130(3) Uani 1 1 d . . . . .
H073 H 0.803830 0.076179 0.233486 0.156 Uiso 1 1 calc R U . . .
C075 C 0.6630(6) 0.5324(5) -0.0351(4) 0.159(4) Uani 1 1 d . . . . .
H07K H 0.666006 0.539308 0.001090 0.239 Uiso 1 1 calc R U . . .
H07L H 0.694099 0.502476 -0.048796 0.239 Uiso 1 1 calc R U . . .
H07M H 0.621475 0.519848 -0.034075 0.239 Uiso 1 1 calc R U . . .
B B 0.9797(4) 0.8962(4) 0.3903(5) 0.107(3) Uani 1 1 d . . . . .
B078 B 0.5778(5) -0.0007(4) 0.6309(5) 0.106(3) Uani 1 1 d . . . . .
F079 F 0.3970(4) 0.4695(4) 0.3343(5) 0.254(4) Uani 1 1 d . . . . .
F07C F 0.5012(5) 0.4478(4) 0.2650(4) 0.241(5) Uani 1 1 d . . . . .
C07D C 0.2018(4) 0.5544(4) 0.0153(4) 0.113(2) Uani 1 1 d . . . . .
H07D H 0.171763 0.528078 0.033388 0.136 Uiso 1 1 calc R U . . .
C07G C 0.5506(5) 0.4000(4) 0.1269(5) 0.153(4) Uani 1 1 d . . . . .
H07E H 0.517358 0.394144 0.159043 0.230 Uiso 1 1 calc R U . . .
H07F H 0.590625 0.387918 0.135478 0.230 Uiso 1 1 calc R U . . .
H07G H 0.543635 0.377345 0.099065 0.230 Uiso 1 1 calc R U . . .
F07H F 0.4666(5) 0.3995(4) 0.3464(5) 0.263(5) Uani 1 1 d . . . . .
C07L C 0.9006(5) 0.2604(5) 0.6256(5) 0.163(4) Uani 1 1 d . . . . .
H07A H 0.920307 0.222461 0.631853 0.245 Uiso 1 1 calc R U . . .
H07B H 0.858206 0.256193 0.621860 0.245 Uiso 1 1 calc R U . . .
H07C H 0.899526 0.283052 0.655842 0.245 Uiso 1 1 calc R U . . .
C07M C 0.7365(5) 0.6017(6) -0.0864(6) 0.191(5) Uani 1 1 d . . . . .
H07O H 0.740468 0.629637 -0.117594 0.286 Uiso 1 1 calc R U . . .
H07P H 0.764077 0.567940 -0.095702 0.286 Uiso 1 1 calc R U . . .
H07Q H 0.748090 0.619119 -0.057194 0.286 Uiso 1 1 calc R U . . .
C07N C 0.6843(5) 0.2052(6) 0.6329(5) 0.152(4) Uani 1 1 d . . . . .
H07N H 0.680835 0.215303 0.668228 0.183 Uiso 1 1 calc R U . . .
O07O O 0.9349(14) 0.3321(14) 0.4874(10) 0.30(2) Uani 0.64(3) 1 d . . . B 1
C07P C 0.5687(6) 0.5009(6) 0.1415(5) 0.184(5) Uani 1 1 d . . . . .
H07H H 0.613919 0.498521 0.136915 0.276 Uiso 1 1 calc R U . . .
H07I H 0.549100 0.491025 0.179069 0.276 Uiso 1 1 calc R U . . .
H07J H 0.555094 0.539988 0.130783 0.276 Uiso 1 1 calc R U . . .
B07Q B 0.9968(7) 0.8143(17) -0.0657(7) 0.239(14) Uani 1 1 d D . . . .
F07V F 0.9756(10) 0.8473(9) -0.0246(5) 0.423(12) Uani 1 1 d . . . . .
C07W C 0.7592(5) 0.7999(7) 0.1010(4) 0.183(6) Uani 1 1 d . . . . .
H07W H 0.721991 0.820999 0.097579 0.220 Uiso 1 1 calc R U . . .
C07X C 0.8067(7) 0.7921(9) 0.0559(5) 0.224(8) Uani 1 1 d . . . . .
H07X H 0.803728 0.811321 0.022396 0.269 Uiso 1 1 calc R U . . .
B32 B 0.4605(9) 0.4550(7) 0.3294(13) 0.229(13) Uani 1 1 d . . . . .
F164 F 0.4795(4) 0.4916(3) 0.3520(4) 0.201(3) Uani 1 1 d . . . . .
C18 C 0.9126(9) 0.3100(8) 0.5277(14) 0.254(14) Uani 1 1 d . . . . .
H18 H 0.871941 0.299630 0.527879 0.304 Uiso 0.5 1 d R U P B 1
H18A H 0.935811 0.327452 0.495150 0.304 Uiso 0.5 1 d R U P B 2
O5 O 0.8549(16) 0.2986(12) 0.5376(19) 0.23(2) Uani 0.30(3) 1 d . . . B 2
F05O F 0.9724(3) 0.8290(5) -0.1087(3) 0.188(5) Uani 0.83(2) 1 d D U . A 2

loop_
_atom_site_aniso_label
_atom_site_aniso_U_11
_atom_site_aniso_U_22
_atom_site_aniso_U_33
_atom_site_aniso_U_23
_atom_site_aniso_U_13
_atom_site_aniso_U_12
Pd01 0.04228(17) 0.05594(19) 0.0777(2) -0.00967(15) -0.01996(15) 0.00065(13)
Pd02 0.04821(18) 0.0622(2) 0.0736(2) 0.00124(16) -0.02192(15) -0.00809(14)
Pd03 0.03792(16) 0.0678(2) 0.0930(3) -0.02580(18) -0.02519(16) 0.00477(14)
Pd04 0.04302(18) 0.0653(2) 0.0946(3) 0.00667(18) -0.02554(17) -0.00224(14)
P005 0.0436(6) 0.0614(7) 0.0820(8) -0.0137(6) -0.0253(5) 0.0045(5)
P006 0.0483(6) 0.0592(6) 0.0796(8) -0.0149(6) -0.0234(5) 0.0033(5)
P007 0.0480(6) 0.0663(7) 0.0708(7) -0.0029(6) -0.0210(5) -0.0071(5)
P008 0.0531(6) 0.0731(8) 0.0736(8) -0.0029(6) -0.0211(6) -0.0097(5)
P009 0.0418(6) 0.0928(9) 0.0966(10) -0.0352(8) -0.0233(6) 0.0024(6)
P00A 0.0513(7) 0.0754(8) 0.0895(9) 0.0063(7) -0.0220(6) 0.0025(6)
P00B 0.0620(7) 0.0834(9) 0.0754(8) -0.0085(7) -0.0212(6) -0.0045(6)
P00C 0.0434(6) 0.0843(9) 0.0993(10) 0.0145(7) -0.0218(6) -0.0010(6)
N00D 0.049(2) 0.058(2) 0.090(3) -0.011(2) -0.012(2) -0.0009(17)
N00E 0.055(2) 0.070(3) 0.102(3) 0.010(2) -0.030(2) -0.0108(19)
N00F 0.057(2) 0.078(3) 0.082(3) 0.008(2) -0.025(2) -0.011(2)
F00G 0.180(4) 0.090(2) 0.094(3) -0.003(2) -0.037(3) -0.024(3)
N00H 0.049(2) 0.068(2) 0.093(3) -0.003(2) -0.021(2) -0.0031(18)
N00I 0.058(2) 0.066(2) 0.093(3) -0.007(2) -0.022(2) -0.0105(19)
F00J 0.110(3) 0.129(3) 0.143(3) 0.001(3) -0.047(3) -0.059(3)
N00K 0.0343(17) 0.068(2) 0.083(3) -0.0081(19) -0.0218(18) -0.0009(16)
N00L 0.041(2) 0.081(3) 0.119(4) -0.038(3) -0.031(2) 0.0054(19)
N00M 0.047(2) 0.065(2) 0.099(3) -0.022(2) -0.024(2) 0.0010(17)
C00N 0.055(3) 0.074(3) 0.075(3) 0.005(2) -0.021(2) -0.010(2)
C00O 0.070(3) 0.083(4) 0.084(4) -0.011(3) -0.031(3) -0.008(3)
C00P 0.062(3) 0.067(3) 0.086(3) 0.009(2) -0.034(3) -0.004(2)
C00Q 0.039(2) 0.078(3) 0.097(4) -0.001(3) -0.025(2) -0.004(2)
C00R 0.033(2) 0.069(3) 0.091(3) -0.007(2) -0.026(2) 0.0000(19)
C00S 0.044(2) 0.078(3) 0.102(4) -0.030(3) -0.027(2) 0.005(2)
C00T 0.063(3) 0.074(3) 0.077(3) -0.001(2) -0.031(2) -0.015(2)
C00U 0.058(3) 0.071(3) 0.079(3) 0.007(2) -0.018(2) -0.011(2)
C00V 0.049(2) 0.073(3) 0.105(4) -0.020(3) -0.034(3) 0.001(2)
C00W 0.061(3) 0.073(3) 0.081(3) 0.013(3) -0.029(2) -0.009(2)
C00X 0.044(2) 0.075(3) 0.084(3) -0.013(3) -0.023(2) -0.004(2)
C00Y 0.057(3) 0.063(3) 0.080(3) -0.016(2) -0.030(2) 0.010(2)
C00Z 0.061(3) 0.093(4) 0.097(4) 0.021(3) -0.032(3) -0.008(3)
C010 0.041(2) 0.077(3) 0.085(3) -0.001(3) -0.017(2) -0.004(2)
C011 0.051(3) 0.073(3) 0.086(3) -0.008(3) -0.024(2) -0.005(2)
C012 0.053(3) 0.077(3) 0.080(3) -0.008(3) -0.018(2) -0.008(2)
C013 0.062(3) 0.075(3) 0.088(4) 0.016(3) -0.034(3) -0.011(2)
F014 0.174(5) 0.173(5) 0.111(3) -0.028(3) -0.068(3) 0.001(4)
C015 0.064(3) 0.064(3) 0.149(6) -0.010(3) -0.049(4) -0.005(2)
C016 0.060(3) 0.095(4) 0.086(4) -0.023(3) -0.022(3) 0.001(3)
C017 0.064(3) 0.064(3) 0.108(4) -0.020(3) -0.029(3) 0.003(2)
C018 0.056(3) 0.056(3) 0.093(4) -0.014(2) -0.006(2) -0.001(2)
C019 0.046(2) 0.073(3) 0.079(3) -0.009(2) -0.023(2) -0.001(2)
C01A 0.043(2) 0.086(4) 0.118(5) 0.004(3) -0.027(3) -0.009(2)
C01B 0.050(3) 0.081(3) 0.102(4) -0.006(3) -0.033(3) -0.001(2)
C01C 0.047(3) 0.076(3) 0.109(4) -0.015(3) -0.036(3) 0.002(2)
C01D 0.046(2) 0.071(3) 0.105(4) -0.012(3) -0.017(3) 0.001(2)
C01E 0.046(3) 0.093(4) 0.121(5) -0.038(3) -0.032(3) 0.007(2)
C01F 0.059(3) 0.065(3) 0.088(3) 0.008(2) -0.029(2) -0.008(2)
C01G 0.113(5) 0.081(4) 0.099(4) 0.003(3) -0.051(4) -0.032(4)
C01H 0.060(3) 0.082(4) 0.103(4) -0.008(3) -0.024(3) 0.000(3)
C01I 0.053(3) 0.063(3) 0.101(4) -0.017(3) -0.017(3) 0.000(2)
C01J 0.038(2) 0.068(3) 0.094(3) -0.016(2) -0.019(2) -0.0038(19)
C01K 0.045(2) 0.086(3) 0.097(4) -0.020(3) -0.030(2) 0.012(2)
C01L 0.049(2) 0.069(3) 0.096(4) -0.019(3) -0.017(2) -0.002(2)
C01M 0.043(2) 0.082(3) 0.107(4) -0.013(3) -0.027(3) 0.004(2)
C01N 0.053(3) 0.069(3) 0.082(3) 0.009(2) -0.021(2) -0.003(2)
C01O 0.051(3) 0.074(3) 0.079(3) 0.007(3) -0.017(2) 0.001(2)
C01P 0.065(3) 0.091(4) 0.085(4) -0.023(3) -0.020(3) -0.017(3)
C01Q 0.048(3) 0.074(3) 0.105(4) 0.007(3) -0.030(3) -0.002(2)
C01R 0.076(3) 0.089(4) 0.073(3) -0.003(3) -0.017(3) -0.008(3)
C01S 0.049(3) 0.071(3) 0.129(5) -0.020(3) -0.025(3) 0.005(2)
C01T 0.058(3) 0.075(3) 0.086(4) -0.011(3) -0.007(3) -0.007(2)
C01U 0.040(2) 0.071(3) 0.100(4) -0.015(3) -0.020(2) 0.002(2)
C01V 0.057(3) 0.083(4) 0.120(5) 0.012(4) -0.019(3) 0.009(3)
C01W 0.063(3) 0.065(3) 0.107(4) 0.007(3) -0.034(3) -0.006(2)
C01X 0.066(3) 0.071(3) 0.070(3) 0.000(2) -0.024(2) -0.012(2)
C01Z 0.060(3) 0.074(3) 0.075(3) 0.005(2) -0.024(2) -0.012(2)
C020 0.063(3) 0.104(4) 0.081(4) 0.004(3) -0.022(3) -0.025(3)
C021 0.076(3) 0.068(3) 0.094(4) -0.018(3) -0.027(3) 0.013(3)
C022 0.063(3) 0.057(3) 0.106(4) -0.004(3) -0.016(3) 0.000(2)
C023 0.046(2) 0.068(3) 0.124(5) -0.021(3) -0.020(3) -0.002(2)
C024 0.043(2) 0.092(4) 0.100(4) -0.036(3) -0.016(3) -0.005(2)
C025 0.058(3) 0.074(3) 0.076(3) -0.002(2) -0.021(2) -0.007(2)
C026 0.069(3) 0.095(4) 0.083(4) 0.001(3) -0.031(3) -0.018(3)
C027 0.048(3) 0.075(3) 0.092(4) 0.006(3) -0.010(2) -0.003(2)
C028 0.059(3) 0.064(3) 0.088(3) 0.008(2) -0.026(2) -0.010(2)
C029 0.052(3) 0.101(4) 0.084(4) -0.010(3) -0.016(3) -0.009(3)
C02A 0.041(3) 0.104(4) 0.130(5) -0.007(4) -0.019(3) -0.008(3)
C02B 0.057(3) 0.099(4) 0.108(5) 0.006(4) -0.022(3) -0.002(3)
F02C 0.106(3) 0.139(4) 0.205(5) -0.061(4) -0.061(3) -0.005(3)
C02D 0.068(3) 0.065(3) 0.107(4) -0.024(3) -0.007(3) -0.006(2)
C02E 0.088(4) 0.092(4) 0.086(4) 0.004(3) -0.031(3) -0.031(3)
C02F 0.064(3) 0.062(3) 0.092(4) -0.011(3) -0.017(3) 0.009(2)
C02G 0.081(3) 0.069(3) 0.075(3) -0.004(2) -0.026(3) -0.001(3)
C02H 0.120(5) 0.074(4) 0.091(4) -0.012(3) -0.052(4) 0.002(3)
C02I 0.055(3) 0.079(3) 0.093(4) 0.004(3) -0.027(3) -0.004(2)
C02J 0.067(3) 0.091(4) 0.107(4) -0.024(3) -0.030(3) 0.005(3)
C02K 0.063(3) 0.112(5) 0.093(4) 0.030(4) -0.008(3) 0.021(3)
O02L 0.117(4) 0.122(4) 0.168(6) 0.021(4) -0.008(4) 0.033(4)
C02M 0.067(3) 0.078(3) 0.078(3) -0.001(3) -0.027(3) -0.017(3)
C02N 0.049(3) 0.091(4) 0.109(4) 0.017(3) -0.023(3) -0.003(3)
C02O 0.057(3) 0.162(7) 0.083(4) -0.035(4) -0.016(3) -0.013(4)
C02P 0.044(2) 0.070(3) 0.106(4) 0.000(3) -0.014(2) -0.004(2)
C02Q 0.048(3) 0.067(3) 0.160(6) -0.018(3) -0.040(3) 0.005(2)
C02R 0.048(2) 0.060(3) 0.103(4) -0.005(3) -0.021(2) -0.001(2)
C02S 0.048(3) 0.068(3) 0.111(4) -0.003(3) -0.026(3) 0.002(2)
C02T 0.066(3) 0.063(3) 0.111(4) 0.000(3) -0.042(3) 0.001(2)
C02U 0.044(2) 0.079(3) 0.093(4) -0.001(3) -0.021(2) -0.003(2)
C02V 0.043(2) 0.074(3) 0.099(4) -0.014(3) -0.012(2) -0.002(2)
C02W 0.062(3) 0.108(5) 0.097(4) -0.035(4) -0.016(3) -0.006(3)
C02X 0.041(2) 0.083(3) 0.107(4) -0.034(3) -0.034(2) 0.007(2)
C02Y 0.051(3) 0.059(3) 0.108(4) -0.010(3) -0.019(3) -0.002(2)
C02Z 0.062(3) 0.080(4) 0.100(4) 0.010(3) -0.025(3) -0.001(3)
C030 0.057(3) 0.098(4) 0.097(4) -0.004(3) -0.022(3) 0.012(3)
C031 0.052(3) 0.073(3) 0.088(3) -0.018(3) -0.024(2) 0.006(2)
C032 0.045(3) 0.093(4) 0.134(5) -0.057(4) -0.032(3) 0.010(2)
C033 0.046(3) 0.078(3) 0.126(5) -0.018(3) -0.037(3) -0.003(2)
C034 0.070(4) 0.098(5) 0.155(7) -0.046(5) -0.053(4) 0.005(3)
C035 0.043(3) 0.109(5) 0.143(6) -0.058(4) -0.026(3) 0.012(3)
C036 0.079(4) 0.083(4) 0.107(4) -0.002(3) -0.039(3) -0.030(3)
C037 0.054(3) 0.100(4) 0.121(5) 0.015(4) -0.033(3) 0.003(3)
C038 0.062(3) 0.079(3) 0.088(4) 0.014(3) -0.026(3) -0.018(3)
C03A 0.084(4) 0.110(5) 0.094(5) 0.010(4) -0.010(4) 0.017(4)
C03B 0.059(3) 0.064(3) 0.082(3) -0.013(2) -0.025(2) 0.012(2)
C03C 0.066(3) 0.073(3) 0.104(4) -0.008(3) -0.009(3) 0.006(3)
C03D 0.051(3) 0.071(3) 0.101(4) -0.016(3) -0.021(3) 0.004(2)
C03E 0.043(2) 0.091(4) 0.102(4) 0.013(3) -0.021(3) -0.005(2)
C03F 0.056(3) 0.120(5) 0.078(4) -0.003(3) -0.023(3) -0.001(3)
C03G 0.061(3) 0.074(3) 0.107(4) -0.007(3) -0.040(3) -0.005(2)
C03H 0.063(3) 0.117(5) 0.108(5) -0.032(4) -0.041(3) 0.007(3)
C03I 0.067(3) 0.093(4) 0.074(3) -0.002(3) -0.022(3) 0.002(3)
C03J 0.057(3) 0.085(4) 0.138(5) 0.018(4) -0.043(3) -0.010(3)
C03K 0.082(4) 0.119(5) 0.087(4) 0.014(4) -0.043(3) -0.025(4)
C03L 0.071(3) 0.065(3) 0.132(5) -0.004(3) -0.030(3) -0.010(3)
C03M 0.070(4) 0.155(7) 0.106(5) -0.038(5) -0.043(4) 0.001(4)
C03N 0.058(3) 0.077(3) 0.087(4) 0.015(3) -0.026(3) -0.007(2)
C03O 0.065(3) 0.095(4) 0.133(6) 0.022(4) -0.039(4) -0.026(3)
C03P 0.057(3) 0.091(4) 0.204(8) -0.061(5) -0.035(4) 0.013(3)
C03Q 0.063(3) 0.064(3) 0.113(4) -0.006(3) -0.016(3) 0.008(2)
C03R 0.061(3) 0.092(4) 0.087(4) 0.008(3) -0.016(3) 0.002(3)
C03S 0.054(3) 0.061(3) 0.111(4) -0.013(3) -0.015(3) 0.003(2)
C03T 0.062(3) 0.072(3) 0.095(4) -0.014(3) -0.009(3) 0.007(2)
C03U 0.053(3) 0.071(3) 0.091(4) -0.015(3) -0.017(2) 0.006(2)
C03V 0.054(3) 0.128(5) 0.088(4) -0.023(4) -0.015(3) -0.005(3)
C03W 0.059(3) 0.088(4) 0.130(6) 0.000(4) -0.039(3) -0.010(3)
C03X 0.051(3) 0.109(5) 0.108(5) 0.003(4) -0.003(3) -0.019(3)
C03Y 0.045(3) 0.102(4) 0.129(5) -0.055(4) -0.025(3) 0.003(3)
C040 0.054(3) 0.080(4) 0.152(6) -0.032(4) -0.043(3) -0.003(3)
C041 0.088(4) 0.102(4) 0.080(4) 0.024(3) -0.037(3) -0.030(3)
C042 0.081(4) 0.097(5) 0.145(7) -0.019(5) -0.013(4) 0.008(4)
C043 0.073(3) 0.067(3) 0.120(5) -0.004(3) -0.032(3) -0.007(3)
C044 0.079(4) 0.131(6) 0.094(4) 0.015(4) -0.018(3) -0.007(4)
C045 0.065(3) 0.060(3) 0.116(5) -0.001(3) -0.021(3) 0.000(2)
C046 0.072(4) 0.082(4) 0.105(4) -0.009(3) -0.024(3) 0.018(3)
F047 0.100(4) 0.146(5) 0.427(13) -0.074(6) -0.071(6) 0.009(3)
C048 0.077(4) 0.121(6) 0.124(6) -0.030(5) -0.030(4) 0.011(4)
C049 0.073(4) 0.086(4) 0.114(5) -0.004(3) -0.018(3) -0.002(3)
C04A 0.089(5) 0.062(4) 0.165(7) -0.015(4) -0.008(5) -0.016(3)
C04B 0.060(3) 0.084(4) 0.090(4) -0.013(3) -0.014(3) -0.013(3)
C04C 0.066(3) 0.099(4) 0.098(4) -0.011(3) -0.035(3) 0.023(3)
C04D 0.042(3) 0.125(6) 0.194(8) -0.081(6) -0.028(4) 0.006(3)
C04E 0.071(3) 0.065(3) 0.121(5) -0.003(3) -0.018(3) -0.008(3)
C04F 0.051(3) 0.111(5) 0.168(8) -0.063(5) -0.025(4) -0.001(3)
C04G 0.053(3) 0.118(5) 0.086(4) -0.022(4) -0.023(3) -0.014(3)
C04H 0.088(4) 0.072(4) 0.123(5) -0.019(3) -0.034(4) -0.014(3)
C04I 0.073(4) 0.097(4) 0.098(4) -0.030(3) -0.023(3) -0.011(3)
C04J 0.079(4) 0.068(3) 0.129(5) 0.005(3) -0.037(4) -0.005(3)
C04L 0.059(3) 0.085(4) 0.098(4) -0.013(3) -0.015(3) 0.007(3)
N04M 0.108(4) 0.097(4) 0.131(5) -0.006(4) -0.028(4) 0.018(3)
C04N 0.058(3) 0.079(4) 0.141(6) 0.032(4) -0.010(3) -0.002(3)
O04O 0.116(5) 0.141(5) 0.198(7) 0.035(5) -0.051(4) -0.014(4)
N04P 0.096(4) 0.125(5) 0.131(5) -0.012(4) -0.033(4) 0.011(4)
C04Q 0.071(3) 0.059(3) 0.101(4) -0.001(3) -0.025(3) -0.005(2)
F04R 0.271(8) 0.123(4) 0.155(5) 0.048(4) 0.019(5) 0.065(5)
N04T 0.102(5) 0.144(6) 0.145(6) -0.028(5) -0.034(5) 0.021(4)
C04U 0.082(4) 0.122(6) 0.125(6) -0.043(5) -0.017(4) -0.002(4)
C04V 0.064(3) 0.089(4) 0.106(4) -0.007(3) -0.027(3) -0.002(3)
C04W 0.080(4) 0.091(4) 0.081(4) 0.011(3) -0.027(3) -0.010(3)
C04X 0.061(3) 0.062(3) 0.126(5) -0.001(3) -0.008(3) -0.010(2)
C04Y 0.111(6) 0.143(7) 0.139(7) -0.066(6) -0.017(5) -0.010(6)
C04Z 0.074(4) 0.178(8) 0.087(4) -0.013(5) -0.038(3) 0.028(5)
C050 0.091(5) 0.103(6) 0.181(9) -0.045(6) -0.007(6) 0.013(4)
C052 0.052(3) 0.084(4) 0.125(5) 0.004(3) -0.018(3) -0.003(3)
C053 0.056(3) 0.082(4) 0.156(6) -0.007(4) -0.050(4) -0.001(3)
C054 0.072(4) 0.123(5) 0.081(4) -0.025(4) -0.019(3) -0.003(3)
C055 0.065(3) 0.068(3) 0.129(5) 0.008(3) -0.025(3) -0.013(3)
C056 0.085(5) 0.163(8) 0.116(6) 0.027(6) -0.013(4) 0.018(5)
C057 0.062(3) 0.146(6) 0.082(4) -0.034(4) -0.025(3) 0.001(4)
C058 0.115(5) 0.071(4) 0.110(5) -0.026(3) -0.041(4) -0.002(4)
C059 0.116(6) 0.108(6) 0.119(6) -0.007(5) -0.025(5) 0.022(5)
C05A 0.078(4) 0.088(4) 0.105(5) -0.005(4) 0.002(3) 0.003(3)
C05B 0.047(3) 0.130(6) 0.271(12) -0.113(7) -0.040(5) 0.018(4)
C05C 0.072(4) 0.094(4) 0.112(5) -0.025(4) -0.024(3) 0.034(3)
C05D 0.071(4) 0.102(5) 0.128(5) -0.006(4) -0.047(4) -0.013(3)
C05E 0.115(6) 0.089(4) 0.100(5) -0.040(4) -0.026(4) 0.022(4)
C05F 0.075(4) 0.094(4) 0.103(5) 0.006(4) -0.020(3) 0.021(3)
F05G 0.381(13) 0.364(12) 0.165(6) 0.104(7) -0.124(7) -0.308(11)
C05H 0.048(3) 0.074(3) 0.143(6) -0.005(3) -0.011(3) -0.012(2)
C05I 0.076(4) 0.103(5) 0.116(5) -0.023(4) -0.031(4) 0.018(3)
C05J 0.085(5) 0.249(12) 0.100(6) -0.059(7) -0.007(4) -0.041(6)
C05K 0.115(7) 0.159(9) 0.096(6) 0.020(6) 0.014(5) 0.036(6)
C05L 0.068(4) 0.096(5) 0.145(7) -0.042(4) -0.004(4) -0.009(3)
C05M 0.098(5) 0.137(6) 0.095(5) -0.013(4) -0.042(4) 0.047(5)
F05N 0.269 0.269 0.269 0.000 0.000 0.000
C05O 0.058(3) 0.064(3) 0.169(7) 0.009(4) -0.001(4) -0.010(3)
C05P 0.096(6) 0.119(6) 0.156(8) 0.053(6) -0.011(5) 0.025(5)
C05Q 0.122(6) 0.186(9) 0.135(7) 0.055(6) -0.083(6) -0.054(6)
F05R 0.383(12) 0.113(4) 0.104(4) -0.002(3) -0.030(5) 0.049(5)
C05S 0.098(5) 0.099(5) 0.117(5) 0.029(4) -0.036(4) -0.005(4)
C05T 0.061(3) 0.130(6) 0.129(6) -0.045(5) -0.027(4) 0.014(4)
C05U 0.075(4) 0.143(6) 0.084(4) 0.008(4) -0.029(3) 0.005(4)
C05V 0.062(3) 0.113(5) 0.138(6) 0.025(5) -0.050(4) -0.017(3)
C05W 0.086(5) 0.122(6) 0.107(5) 0.019(4) 0.006(4) -0.008(4)
C05X 0.083(4) 0.105(5) 0.207(9) 0.043(5) -0.079(5) -0.029(4)
C05Y 0.080(4) 0.140(6) 0.088(4) -0.005(4) -0.038(3) -0.016(4)
C060 0.076(4) 0.097(4) 0.112(5) 0.012(4) -0.043(4) -0.003(3)
F061 0.207(7) 0.267(9) 0.424(14) 0.215(10) -0.208(9) -0.142(7)
C062 0.054(3) 0.116(6) 0.269(12) -0.089(7) -0.047(5) 0.022(4)
C063 0.115(7) 0.070(4) 0.203(11) 0.021(6) 0.023(7) 0.007(4)
F064 0.389(15) 0.161(6) 0.214(8) 0.025(6) 0.056(9) 0.104(8)
C066 0.100(5) 0.120(6) 0.242(11) 0.089(7) -0.094(6) -0.056(5)
C067 0.060(3) 0.119(5) 0.108(5) 0.000(4) -0.027(3) -0.020(3)
C068 0.168(9) 0.191(10) 0.092(5) -0.047(6) -0.036(6) -0.033(8)
C069 0.089(5) 0.197(9) 0.086(5) -0.019(5) -0.035(4) 0.020(5)
F06A 0.211(8) 0.192(7) 0.447(16) 0.064(9) -0.202(10) -0.002(6)
C06B 0.138(7) 0.174(8) 0.113(6) 0.057(6) -0.074(5) -0.084(6)
C06C 0.081(4) 0.119(6) 0.103(5) 0.002(4) -0.010(4) 0.021(4)
C06D 0.103(6) 0.196(11) 0.106(6) 0.032(7) -0.049(5) 0.012(7)
C06E 0.143(8) 0.124(7) 0.181(10) 0.041(7) -0.090(8) 0.011(6)
C06F 0.155(8) 0.198(10) 0.142(7) 0.085(7) -0.102(7) -0.087(7)
C06H 0.111(6) 0.163(9) 0.135(8) -0.045(7) -0.043(6) 0.022(6)
F06I 0.129(6) 0.535(19) 0.195(7) 0.010(9) -0.074(5) -0.033(8)
C06J 0.110(6) 0.149(8) 0.296(14) 0.095(9) -0.124(8) -0.069(6)
C06L 0.115(7) 0.208(11) 0.141(8) -0.049(7) -0.040(6) 0.022(7)
C06N 0.122(7) 0.164(9) 0.101(6) -0.003(6) -0.008(5) 0.038(7)
C06O 0.121(8) 0.36(2) 0.087(6) -0.047(9) -0.001(6) -0.058(11)
C06Q 0.112(6) 0.147(7) 0.104(5) 0.033(5) -0.009(5) -0.022(5)
C06R 0.134(7) 0.095(5) 0.176(9) 0.031(6) -0.038(7) 0.007(5)
F06U 0.491(18) 0.183(7) 0.196(8) -0.030(6) -0.092(10) -0.104(9)
C06W 0.107(6) 0.110(6) 0.149(8) -0.011(6) -0.024(5) -0.001(5)
C06X 0.134(8) 0.142(8) 0.314(16) 0.097(9) -0.139(10) -0.082(7)
B06Y 0.127(7) 0.083(5) 0.091(5) -0.009(4) -0.048(5) -0.013(5)
C06Z 0.126(7) 0.168(8) 0.097(5) -0.049(5) -0.017(5) -0.023(6)
C070 0.126(7) 0.178(10) 0.146(8) -0.080(7) -0.042(6) -0.014(7)
C071 0.158(10) 0.148(9) 0.137(9) -0.020(7) -0.035(8) 0.020(8)
F072 0.292(14) 0.368(18) 0.223(11) 0.072(12) 0.043(9) -0.054(12)
C073 0.144(8) 0.136(7) 0.099(6) -0.004(5) -0.018(5) 0.026(6)
C075 0.202(11) 0.136(8) 0.115(7) 0.000(6) -0.001(7) 0.033(7)
B 0.062(4) 0.121(7) 0.146(8) -0.038(6) -0.022(4) -0.032(4)
B078 0.097(6) 0.096(6) 0.129(7) -0.017(5) -0.034(5) 0.005(5)
F079 0.200(8) 0.243(9) 0.360(13) -0.055(9) -0.140(9) -0.002(7)
F07C 0.369(14) 0.193(8) 0.190(7) 0.034(6) -0.120(8) -0.084(8)
C07D 0.111(6) 0.117(6) 0.120(6) -0.040(5) -0.029(5) -0.010(4)
C07G 0.168(9) 0.099(6) 0.181(10) -0.001(6) -0.028(8) 0.032(6)
F07H 0.290(11) 0.186(8) 0.350(13) 0.036(8) -0.166(10) -0.032(7)
C07L 0.127(8) 0.179(11) 0.176(11) -0.035(9) -0.008(8) -0.011(7)
C07M 0.126(9) 0.207(13) 0.241(14) 0.036(11) -0.056(9) -0.045(8)
C07N 0.130(8) 0.208(12) 0.121(8) -0.050(8) -0.037(7) 0.055(8)
O07O 0.29(3) 0.36(4) 0.24(2) 0.00(2) -0.055(19) 0.06(2)
C07P 0.185(11) 0.211(12) 0.196(12) -0.061(10) -0.111(10) 0.015(9)
B07Q 0.101(10) 0.48(4) 0.103(9) 0.060(18) -0.003(7) 0.033(16)
F07V 0.58(3) 0.44(2) 0.185(10) -0.070(12) 0.029(14) 0.08(2)
C07W 0.127(8) 0.319(18) 0.108(7) -0.012(9) -0.053(6) 0.039(9)
C07X 0.153(11) 0.43(3) 0.095(7) 0.005(11) -0.053(8) -0.026(14)
B32 0.178(14) 0.135(11) 0.43(4) 0.087(17) -0.22(2) -0.060(10)
F164 0.230(8) 0.152(5) 0.270(9) -0.002(5) -0.158(7) -0.014(5)
C18 0.138(11) 0.168(12) 0.53(4) -0.18(2) -0.200(19) 0.097(10)
O5 0.16(3) 0.14(2) 0.39(6) 0.05(3) -0.07(3) 0.002(18)
F05O 0.105(5) 0.288(12) 0.166(7) 0.034(6) -0.046(4) 0.004(5)

loop_
_atom_type_symbol
_atom_type_description
_atom_type_scat_dispersion_real
_atom_type_scat_dispersion_imag
_atom_type_scat_source
C C 0.0137 0.0067 'International Tables Vol C Tables 4.2.6.8 and 6.1.1.4'
H H 0.0000 0.0000 'International Tables Vol C Tables 4.2.6.8 and 6.1.1.4'
B B 0.0070 0.0029 'International Tables Vol C Tables 4.2.6.8 and 6.1.1.4'
F F 0.0583 0.0400 'International Tables Vol C Tables 4.2.6.8 and 6.1.1.4'
N N 0.0241 0.0134 'International Tables Vol C Tables 4.2.6.8 and 6.1.1.4'
O O 0.0389 0.0241 'International Tables Vol C Tables 4.2.6.8 and 6.1.1.4'
P P 0.2543 0.3332 'International Tables Vol C Tables 4.2.6.8 and 6.1.1.4'
Pd Pd 0.0375 3.1039 'International Tables Vol C Tables 4.2.6.8 and 6.1.1.4'

loop_
_geom_angle_atom_site_label_1
_geom_angle_atom_site_label_2
_geom_angle_atom_site_label_3
_geom_angle
_geom_angle_site_symmetry_1
_geom_angle_site_symmetry_3
_geom_angle_publ_flag
P00B Pd01 P005 100.07(5) . . ?
N00D Pd01 P005 168.30(11) . . ?
N00D Pd01 P00B 85.31(13) . . ?
N00D Pd01 N00K 89.84(16) . . ?
N00K Pd01 P005 86.58(10) . . ?
N00K Pd01 P00B 168.85(10) . . ?
P008 Pd02 P007 98.48(5) . . ?
N00F Pd02 P007 167.95(12) . . ?
N00F Pd02 P008 85.89(12) . . ?
N00I Pd02 P007 86.74(13) . . ?
N00I Pd02 P008 168.69(13) . . ?
N00I Pd02 N00F 91.03(17) . . ?
P009 Pd03 P006 98.39(5) . . ?
N00L Pd03 P006 172.52(11) . . ?
N00L Pd03 P009 85.56(13) . . ?
N00L Pd03 N00M 90.81(17) . . ?
N00M Pd03 P006 86.62(11) . . ?
N00M Pd03 P009 167.48(12) . . ?
P00A Pd04 P00C 103.54(5) . . ?
N00E Pd04 P00A 162.19(12) . . ?
N00E Pd04 P00C 84.00(12) . . ?
N00H Pd04 P00A 87.44(13) . . ?
N00H Pd04 P00C 163.30(12) . . ?
N00H Pd04 N00E 89.18(17) . . ?
C00Y P005 Pd01 112.36(16) . . ?
C00Y P005 C01J 104.1(2) . . ?
C01J P005 Pd01 106.31(16) . . ?
C01K P005 Pd01 119.55(19) . . ?
C01K P005 C00Y 109.2(2) . . ?
C01K P005 C01J 103.8(2) . . ?
C00X P006 Pd03 110.92(17) . . ?
C00X P006 C02F 108.3(3) . . ?
C00X P006 C03B 103.9(2) . . ?
C02F P006 Pd03 121.48(19) . . ?
C02F P006 C03B 103.3(2) . . ?
C03B P006 Pd03 107.26(17) . . ?
C011 P007 Pd02 114.00(18) . . ?
C011 P007 C019 105.5(2) . . ?
C011 P007 C01X 107.0(2) . . ?
C019 P007 Pd02 105.46(17) . . ?
C01X P007 Pd02 119.95(18) . . ?
C01X P007 C019 103.5(2) . . ?
C00T P008 Pd02 118.92(18) . . ?
C00T P008 C026 103.6(2) . . ?
C026 P008 Pd02 105.63(19) . . ?
C04B P008 Pd02 112.16(19) . . ?
C04B P008 C00T 108.5(3) . . ?
C04B P008 C026 107.1(3) . . ?
C024 P009 Pd03 118.52(19) . . ?
C024 P009 C032 104.2(2) . . ?
C02O P009 Pd03 114.8(2) . . ?
C02O P009 C024 106.5(3) . . ?
C02O P009 C032 106.7(3) . . ?
C032 P009 Pd03 105.0(2) . . ?
C01O P00A Pd04 115.29(18) . . ?
C01O P00A C027 104.9(3) . . ?
C01O P00A C030 108.4(3) . . ?
C027 P00A Pd04 102.28(18) . . ?
C030 P00A Pd04 117.5(2) . . ?
C030 P00A C027 107.2(3) . . ?
C01R P00B Pd01 106.53(19) . . ?
C04W P00B Pd01 119.7(2) . . ?
C04W P00B C01R 103.8(3) . . ?
C04W P00B C054 108.7(3) . . ?
C054 P00B Pd01 112.2(2) . . ?
C054 P00B C01R 104.4(3) . . ?
C02K P00C Pd04 116.1(2) . . ?
C02K P00C C03E 106.2(3) . . ?
C02K P00C C03J 105.6(3) . . ?
C03E P00C Pd04 120.2(2) . . ?
C03E P00C C03J 106.2(3) . . ?
C03J P00C Pd04 101.1(2) . . ?
C018 N00D Pd01 112.8(3) . . ?
C03T N00D Pd01 128.5(4) . . ?
C03T N00D C018 118.5(4) . . ?
C00Z N00E Pd04 126.8(4) . . ?
C00Z N00E C01N 122.2(5) . . ?
C01N N00E Pd04 110.1(3) . . ?
C00N N00F Pd02 114.1(3) . . ?
C020 N00F Pd02 127.5(4) . . ?
C020 N00F C00N 117.9(4) . . ?
C02S N00H Pd04 126.7(4) . . ?
C02S N00H C02Y 119.8(4) . . ?
C02Y N00H Pd04 112.7(3) . . ?
C01P N00I Pd02 127.8(4) . . ?
C01P N00I C04Q 118.7(5) . . ?
C04Q N00I Pd02 113.4(4) . . ?
C00R N00K Pd01 114.6(3) . . ?
C02U N00K Pd01 128.8(3) . . ?
C02U N00K C00R 116.5(4) . . ?
C02X N00L Pd03 113.4(3) . . ?
C03Y N00L Pd03 127.4(3) . . ?
C03Y N00L C02X 119.0(4) . . ?
C01L N00M Pd03 114.7(3) . . ?
C03U N00M Pd03 129.4(4) . . ?
C03U N00M C01L 115.9(5) . . ?
C00U C00N N00F 118.6(4) . . ?
C013 C00N N00F 122.7(4) . . ?
C013 C00N C00U 118.6(4) . . ?
C00T C00O H00O 120.4 . . ?
C036 C00O H00O 120.4 . . ?
C036 C00O C00T 119.2(6) . . ?
C01F C00P H00P 119.4 . . ?
C028 C00P H00P 119.4 . . ?
C028 C00P C01F 121.2(5) . . ?
C00R C00Q H00Q 120.1 . . ?
C00R C00Q C01B 119.7(5) . . ?
C01B C00Q H00Q 120.1 . . ?
C00Q C00R N00K 120.5(4) . . ?
C00Q C00R C01Q 121.2(4) . . ?
C01Q C00R N00K 118.1(4) . . ?
C00V C00S H00S 120.0 . . ?
C00V C00S C02X 119.9(5) . . ?
C02X C00S H00S 120.0 . . ?
C00O C00T P008 122.1(4) . . ?
C02I C00T P008 118.0(4) . . ?
C02I C00T C00O 119.9(5) . . ?
C00N C00U H00U 120.1 . . ?
C00W C00U C00N 119.9(5) . . ?
C00W C00U H00U 120.1 . . ?
C00S C00V H00V 119.4 . . ?
C00S C00V C033 121.3(5) . . ?
C033 C00V H00V 119.4 . . ?
C00U C00W H00W 119.0 . . ?
C00U C00W C01Z 122.0(5) . . ?
C01Z C00W H00W 119.0 . . ?
C016 C00X P006 119.7(4) . . ?
C03G C00X P006 121.8(4) . . ?
C03G C00X C016 118.4(5) . . ?
C017 C00Y P005 119.4(4) . . ?
C017 C00Y C02J 119.7(5) . . ?
C02J C00Y P005 121.0(4) . . ?
N00E C00Z H00Z 118.1 . . ?
N00E C00Z C03O 123.7(5) . . ?
C03O C00Z H00Z 118.1 . . ?
C01J C010 C02U 124.9(5) . . ?
C02B C010 C01J 119.4(4) . . ?
C02B C010 C02U 115.5(5) . . ?
C01H C011 P007 119.1(4) . . ?
C029 C011 P007 121.3(4) . . ?
C029 C011 C01H 119.6(5) . . ?
C019 C012 C01P 124.9(5) . . ?
C04G C012 C019 117.7(5) . . ?
C04G C012 C01P 117.4(5) . . ?
C00N C013 H013 119.6 . . ?
C038 C013 C00N 120.7(5) . . ?
C038 C013 H013 119.6 . . ?
C01D C015 H015 119.8 . . ?
C01D C015 C053 120.5(5) . . ?
C053 C015 H015 119.8 . . ?
C00X C016 H016 120.0 . . ?
C057 C016 C00X 120.0(6) . . ?
C057 C016 H016 120.0 . . ?
C00Y C017 H017 120.7 . . ?
C00Y C017 C04H 118.5(6) . . ?
C04H C017 H017 120.7 . . ?
C022 C018 N00D 118.7(5) . . ?
C03S C018 N00D 121.4(5) . . ?
C03S C018 C022 119.9(5) . . ?
C012 C019 P007 120.7(4) . . ?
C025 C019 P007 120.9(4) . . ?
C025 C019 C012 118.1(5) . . ?
C01C C01A H01A 119.5 . . ?
C01Q C01A H01A 119.5 . . ?
C01Q C01A C01C 121.0(5) . . ?
C00Q C01B H01B 120.0 . . ?
C01C C01B C00Q 120.1(5) . . ?
C01C C01B H01B 120.0 . . ?
C01A C01C C033 120.0(5) . . ?
C01B C01C C01A 118.8(4) . . ?
C01B C01C C033 121.2(5) . . ?
C015 C01D C01I 120.5(5) . . ?
C015 C01D C02R 119.3(5) . . ?
C02R C01D C01I 120.2(5) . . ?
C024 C01E H01E 120.2 . . ?
C034 C01E H01E 120.2 . . ?
C034 C01E C024 119.7(7) . . ?
C00P C01F C01Z 121.7(4) . . ?
C01W C01F C00P 117.5(5) . . ?
C01W C01F C01Z 120.8(5) . . ?
C02E C01G H01G 119.7 . . ?
C02H C01G H01G 119.7 . . ?
C02H C01G C02E 120.5(6) . . ?
C011 C01H H01H 120.5 . . ?
C05I C01H C011 118.9(6) . . ?
C05I C01H H01H 120.5 . . ?
C01S C01I C01D 121.6(5) . . ?
C02V C01I C01D 120.3(4) . . ?
C02V C01I C01S 118.0(5) . . ?
C010 C01J P005 121.3(3) . . ?
C01M C01J P005 120.3(4) . . ?
C01M C01J C010 118.2(5) . . ?
C03H C01K P005 117.8(4) . . ?
C04C C01K P005 122.4(4) . . ?
C04C C01K C03H 119.7(5) . . ?
C023 C01L N00M 120.8(4) . . ?
C023 C01L C03D 118.3(5) . . ?
C03D C01L N00M 120.8(4) . . ?
C01J C01M H01M 119.0 . . ?
C02A C01M C01J 122.1(5) . . ?
C02A C01M H01M 119.0 . . ?
C028 C01N N00E 122.9(5) . . ?
C02T C01N N00E 118.6(4) . . ?
C02T C01N C028 118.4(5) . . ?
C03N C01O P00A 123.0(5) . . ?
C03N C01O C03R 118.9(5) . . ?
C03R C01O P00A 117.9(4) . . ?
N00I C01P C012 128.2(5) . . ?
N00I C01P H01P 115.9 . . ?
C012 C01P H01P 115.9 . . ?
C00R C01Q C01A 119.1(5) . . ?
C00R C01Q H01Q 120.5 . . ?
C01A C01Q H01Q 120.5 . . ?
C01T C01R P00B 121.0(4) . . ?
C044 C01R P00B 121.1(5) . . ?
C044 C01R C01T 117.7(6) . . ?
C01I C01S H01S 119.3 . . ?
C023 C01S C01I 121.4(5) . . ?
C023 C01S H01S 119.3 . . ?
C01R C01T C03T 124.5(5) . . ?
C05A C01T C01R 119.4(6) . . ?
C05A C01T C03T 115.9(5) . . ?
C02R C01U H01U 120.0 . . ?
C02Y C01U H01U 120.0 . . ?
C02Y C01U C02R 119.9(5) . . ?
C02Z C01V H01V 119.5 . . ?
C02Z C01V C049 120.9(6) . . ?
C049 C01V H01V 119.5 . . ?
C01F C01W H01W 119.3 . . ?
C02T C01W C01F 121.4(5) . . ?
C02T C01W H01W 119.3 . . ?
C02G C01X P007 119.2(4) . . ?
C02G C01X C02M 119.9(5) . . ?
C02M C01X P007 120.8(4) . . ?
C00W C01Z C01F 121.1(5) . . ?
C038 C01Z C00W 116.9(5) . . ?
C038 C01Z C01F 122.0(5) . . ?
N00F C020 H020 116.7 . . ?
N00F C020 C041 126.6(5) . . ?
C041 C020 H020 116.7 . . ?
C03B C021 H021 119.2 . . ?
C03B C021 C046 121.5(6) . . ?
C046 C021 H021 119.2 . . ?
C018 C022 H022 120.1 . . ?
C04X C022 C018 119.7(5) . . ?
C04X C022 H022 120.1 . . ?
C01L C023 H023 119.7 . . ?
C01S C023 C01L 120.6(5) . . ?
C01S C023 H023 119.7 . . ?
C01E C024 P009 118.2(5) . . ?
C01E C024 C02W 120.5(5) . . ?
C02W C024 P009 121.2(5) . . ?
C019 C025 H025 119.1 . . ?
C019 C025 C03I 121.9(5) . . ?
C03I C025 H025 119.1 . . ?
C03K C026 P008 120.0(5) . . ?
C041 C026 P008 120.9(4) . . ?
C041 C026 C03K 119.0(6) . . ?
C02P C027 P00A 122.5(4) . . ?
C04N C027 P00A 119.4(4) . . ?
C04N C027 C02P 118.2(5) . . ?
C00P C028 C01N 120.2(5) . . ?
C00P C028 H028 119.9 . . ?
C01N C028 H028 119.9 . . ?
C011 C029 H029 120.0 . . ?
C011 C029 C03V 120.0(6) . . ?
C03V C029 H029 120.0 . . ?
C01M C02A H02A 119.9 . . ?
C01M C02A C03X 120.1(5) . . ?
C03X C02A H02A 119.9 . . ?
C010 C02B H02B 119.4 . . ?
C010 C02B C03X 121.2(6) . . ?
C03X C02B H02B 119.4 . . ?
C02F C02D H02D 120.0 . . ?
C02F C02D C04A 120.0(7) . . ?
C04A C02D H02D 120.0 . . ?
C01G C02E H02E 120.1 . . ?
C02M C02E C01G 119.7(6) . . ?
C02M C02E H02E 120.1 . . ?
C02D C02F P006 122.9(5) . . ?
C02D C02F C05F 120.7(6) . . ?
C05F C02F P006 116.4(5) . . ?
C01X C02G H02G 120.0 . . ?
C01X C02G C02H 120.1(6) . . ?
C02H C02G H02G 120.0 . . ?
C01G C02H C02G 120.0(6) . . ?
C01G C02H H02H 120.0 . . ?
C02G C02H H02H 120.0 . . ?
C00T C02I H02I 120.5 . . ?
C04V C02I C00T 119.0(5) . . ?
C04V C02I H02I 120.5 . . ?
C00Y C02J H02J 119.6 . . ?
C05E C02J C00Y 120.7(6) . . ?
C05E C02J H02J 119.6 . . ?
C03A C02K P00C 120.6(5) . . ?
C03A C02K C056 119.1(8) . . ?
C056 C02K P00C 120.3(8) . . ?
C01X C02M H02M 120.1 . . ?
C02E C02M C01X 119.7(6) . . ?
C02E C02M H02M 120.1 . . ?
C037 C02N H02N 120.9 . . ?
C037 C02N C03E 118.1(7) . . ?
C03E C02N H02N 120.9 . . ?
C05J C02O P009 117.7(6) . . ?
C069 C02O P009 120.3(5) . . ?
C069 C02O C05J 121.9(8) . . ?
C027 C02P C02S 125.2(5) . . ?
C027 C02P C052 119.6(5) . . ?
C052 C02P C02S 115.1(5) . . ?
C033 C02Q H02Q 119.2 . . ?
C040 C02Q H02Q 119.2 . . ?
C040 C02Q C033 121.6(5) . . ?
C01D C02R C01U 120.9(5) . . ?
C01D C02R H02R 119.6 . . ?
C01U C02R H02R 119.6 . . ?
N00H C02S C02P 124.8(5) . . ?
N00H C02S H02S 117.6 . . ?
C02P C02S H02S 117.6 . . ?
C01N C02T H02T 119.3 . . ?
C01W C02T C01N 121.3(5) . . ?
C01W C02T H02T 119.3 . . ?
N00K C02U C010 126.2(5) . . ?
N00K C02U H02U 116.9 . . ?
C010 C02U H02U 116.9 . . ?
C01I C02V H02V 119.6 . . ?
C01I C02V C03D 120.9(5) . . ?
C03D C02V H02V 119.6 . . ?
C024 C02W H02W 120.0 . . ?
C024 C02W C05L 120.1(7) . . ?
C05L C02W H02W 120.0 . . ?
C00S C02X N00L 121.8(5) . . ?
C040 C02X N00L 118.9(5) . . ?
C040 C02X C00S 119.3(4) . . ?
C01U C02Y N00H 122.5(4) . . ?
C053 C02Y N00H 118.5(5) . . ?
C053 C02Y C01U 118.7(5) . . ?
C01V C02Z H02Z 119.9 . . ?
C01V C02Z C03N 120.2(6) . . ?
C03N C02Z H02Z 119.9 . . ?
C048 C030 P00A 120.1(6) . . ?
C048 C030 C06C 121.4(7) . . ?
C06C C030 P00A 118.5(6) . . ?
C03B C031 C03U 126.3(5) . . ?
C03B C031 C04L 118.7(5) . . ?
C04L C031 C03U 114.9(5) . . ?
C035 C032 P009 122.7(4) . . ?
C04D C032 P009 119.7(5) . . ?
C04D C032 C035 117.6(5) . . ?
C00V C033 C01C 121.3(5) . . ?
C02Q C033 C00V 117.8(4) . . ?
C02Q C033 C01C 120.9(5) . . ?
C01E C034 H034 119.9 . . ?
C04F C034 C01E 120.1(7) . . ?
C04F C034 H034 119.9 . . ?
C032 C035 C03Y 121.8(6) . . ?
C03P C035 C032 120.6(5) . . ?
C03P C035 C03Y 116.8(6) . . ?
C00O C036 H036 120.1 . . ?
C00O C036 C067 119.9(6) . . ?
C067 C036 H036 120.1 . . ?
C02N C037 H037 120.0 . . ?
C05V C037 C02N 120.0(7) . . ?
C05V C037 H037 120.0 . . ?
C013 C038 C01Z 121.9(5) . . ?
C013 C038 H038 119.1 . . ?
C01Z C038 H038 119.1 . . ?
C02K C03A H03A 119.3 . . ?
C02K C03A C073 121.3(8) . . ?
C073 C03A H03A 119.3 . . ?
C021 C03B P006 120.9(4) . . ?
C021 C03B C031 118.7(5) . . ?
C031 C03B P006 120.1(4) . . ?
C042 C03C H03C 118.7 . . ?
C04B C03C H03C 118.7 . . ?
C04B C03C C042 122.6(7) . . ?
C01L C03D C02V 120.6(5) . . ?
C01L C03D H03D 119.7 . . ?
C02V C03D H03D 119.7 . . ?
C02N C03E P00C 119.8(5) . . ?
C03W C03E P00C 120.1(5) . . ?
C03W C03E C02N 120.1(5) . . ?
C03I C03F H03F 120.1 . . ?
C04G C03F H03F 120.1 . . ?
C04G C03F C03I 119.8(5) . . ?
C00X C03G H03G 120.1 . . ?
C00X C03G C060 119.9(6) . . ?
C060 C03G H03G 120.1 . . ?
C01K C03H H03H 120.4 . . ?
C01K C03H C03M 119.2(7) . . ?
C03M C03H H03H 120.4 . . ?
C025 C03I H03I 120.0 . . ?
C03F C03I C025 120.0(6) . . ?
C03F C03I H03I 120.0 . . ?
C03O C03J P00C 120.3(4) . . ?
C05X C03J P00C 119.8(5) . . ?
C05X C03J C03O 119.5(6) . . ?
C026 C03K H03K 119.6 . . ?
C026 C03K C05Q 120.7(6) . . ?
C05Q C03K H03K 119.6 . . ?
C043 C03L H03L 119.6 . . ?
C043 C03L C04E 120.8(6) . . ?
C04E C03L H03L 119.6 . . ?
C03H C03M H03M 120.2 . . ?
C04Z C03M C03H 119.7(7) . . ?
C04Z C03M H03M 120.2 . . ?
C01O C03N C02Z 120.6(6) . . ?
C01O C03N H03N 119.7 . . ?
C02Z C03N H03N 119.7 . . ?
C03J C03O C00Z 125.4(5) . . ?
C066 C03O C00Z 115.1(6) . . ?
C066 C03O C03J 119.5(6) . . ?
C035 C03P H03P 120.0 . . ?
C062 C03P C035 119.9(6) . . ?
C062 C03P H03P 120.0 . . ?
C03S C03Q H03Q 119.3 . . ?
C045 C03Q H03Q 119.3 . . ?
C045 C03Q C03S 121.5(5) . . ?
C01O C03R H03R 119.6 . . ?
C049 C03R C01O 120.8(6) . . ?
C049 C03R H03R 119.6 . . ?
C018 C03S C03Q 119.3(5) . . ?
C018 C03S H03S 120.4 . . ?
C03Q C03S H03S 120.4 . . ?
N00D C03T C01T 127.1(5) . . ?
N00D C03T H03T 116.5 . . ?
C01T C03T H03T 116.5 . . ?
N00M C03U C031 126.9(5) . . ?
N00M C03U H03U 116.6 . . ?
C031 C03U H03U 116.6 . . ?
C029 C03V H03V 119.9 . . ?
C05T C03V C029 120.2(6) . . ?
C05T C03V H03V 119.9 . . ?
C03E C03W H03W 120.0 . . ?
C03E C03W C05D 120.1(7) . . ?
C05D C03W H03W 120.0 . . ?
C02A C03X C02B 119.0(6) . . ?
C02A C03X H03X 120.5 . . ?
C02B C03X H03X 120.5 . . ?
N00L C03Y C035 127.1(5) . . ?
N00L C03Y H03Y 116.5 . . ?
C035 C03Y H03Y 116.5 . . ?
C02Q C040 C02X 120.1(5) . . ?
C02Q C040 H040 120.0 . . ?
C02X C040 H040 120.0 . . ?
C026 C041 C020 125.2(5) . . ?
C06B C041 C020 115.9(6) . . ?
C06B C041 C026 118.9(6) . . ?
C03C C042 H042 120.7 . . ?
C03C C042 C050 118.5(8) . . ?
C050 C042 H042 120.7 . . ?
C03L C043 H043 119.4 . . ?
C03L C043 C04Q 121.2(6) . . ?
C04Q C043 H043 119.4 . . ?
C01R C044 H044 119.1 . . ?
C01R C044 C06Q 121.9(7) . . ?
C06Q C044 H044 119.1 . . ?
C03Q C045 C04E 120.4(5) . . ?
C03Q C045 C04X 117.9(5) . . ?
C04X C045 C04E 121.7(5) . . ?
C021 C046 H046 120.3 . . ?
C05C C046 C021 119.5(6) . . ?
C05C C046 H046 120.3 . . ?
C030 C048 H048 118.8 . . ?
C030 C048 C06H 122.5(9) . . ?
C06H C048 H048 118.8 . . ?
C01V C049 C03R 118.5(7) . . ?
C01V C049 H049 120.7 . . ?
C03R C049 H049 120.7 . . ?
C02D C04A H04A 120.2 . . ?
C063 C04A C02D 119.5(8) . . ?
C063 C04A H04A 120.2 . . ?
C03C C04B P008 121.1(5) . . ?
C03C C04B C04U 119.0(6) . . ?
C04U C04B P008 119.8(5) . . ?
C01K C04C H04C 119.2 . . ?
C01K C04C C05M 121.7(7) . . ?
C05M C04C H04C 119.2 . . ?
C032 C04D H04D 119.5 . . ?
C05B C04D C032 121.0(6) . . ?
C05B C04D H04D 119.5 . . ?
C03L C04E C045 122.5(5) . . ?
C03L C04E C04J 117.1(6) . . ?
C04J C04E C045 120.3(6) . . ?
C034 C04F H04F 118.4 . . ?
C034 C04F C05L 123.3(6) . . ?
C05L C04F H04F 118.4 . . ?
C012 C04G H04G 118.8 . . ?
C03F C04G C012 122.5(6) . . ?
C03F C04G H04G 118.7 . . ?
C017 C04H H04H 119.5 . . ?
C058 C04H C017 120.9(6) . . ?
C058 C04H H04H 119.5 . . ?
C054 C04I H04I 119.1 . . ?
C054 C04I C07D 121.9(7) . . ?
C07D C04I H04I 119.1 . . ?
C04E C04J H04J 119.5 . . ?
C055 C04J C04E 121.0(6) . . ?
C055 C04J H04J 119.5 . . ?
C031 C04L H04L 119.6 . . ?
C05C C04L C031 120.8(6) . . ?
C05C C04L H04L 119.6 . . ?
C059 N04M C07G 122.6(8) . . ?
C059 N04M C07P 119.2(8) . . ?
C07G N04M C07P 117.6(9) . . ?
C027 C04N H04N 119.0 . . ?
C027 C04N C05O 122.0(6) . . ?
C05O C04N H04N 119.0 . . ?
C06W N04P C075 120.6(9) . . ?
C06W N04P C07M 122.3(9) . . ?
C07M N04P C075 116.9(9) . . ?
C043 C04Q N00I 121.3(5) . . ?
C055 C04Q N00I 119.0(5) . . ?
C055 C04Q C043 119.7(5) . . ?
C06L N04T C18 115.0(13) . . ?
C07L N04T C06L 117.2(9) . . ?
C07L N04T C18 127.7(13) . . ?
C04B C04U H04U 120.2 . . ?
C04Y C04U C04B 119.6(8) . . ?
C04Y C04U H04U 120.2 . . ?
C02I C04V H04V 118.7 . . ?
C067 C04V C02I 122.6(6) . . ?
C067 C04V H04V 118.7 . . ?
C05S C04W P00B 118.6(5) . . ?
C05S C04W C05U 119.6(7) . . ?
C05U C04W P00B 121.7(6) . . ?
C022 C04X C045 121.5(5) . . ?
C022 C04X H04X 119.2 . . ?
C045 C04X H04X 119.2 . . ?
C04U C04Y H04Y 119.9 . . ?
C04U C04Y C050 120.2(8) . . ?
C050 C04Y H04Y 119.9 . . ?
C03M C04Z H04Z 118.6 . . ?
C03M C04Z C05M 122.8(6) . . ?
C05M C04Z H04Z 118.6 . . ?
C042 C050 H050 119.9 . . ?
C04Y C050 C042 120.1(7) . . ?
C04Y C050 H050 119.9 . . ?
C02P C052 H052 119.7 . . ?
C05H C052 C02P 120.5(5) . . ?
C05H C052 H052 119.7 . . ?
C015 C053 H053 119.6 . . ?
C02Y C053 C015 120.7(5) . . ?
C02Y C053 H053 119.6 . . ?
C04I C054 P00B 122.6(5) . . ?
C04I C054 C06Z 117.7(7) . . ?
C06Z C054 P00B 119.7(6) . . ?
C04J C055 H055 119.9 . . ?
C04Q C055 C04J 120.2(5) . . ?
C04Q C055 H055 119.9 . . ?
C02K C056 H056 120.9 . . ?
C02K C056 C05K 118.1(10) . . ?
C05K C056 H056 120.9 . . ?
C016 C057 H057 119.4 . . ?
C016 C057 C05Y 121.3(6) . . ?
C05Y C057 H057 119.4 . . ?
C04H C058 H058 119.8 . . ?
C04H C058 C05E 120.4(6) . . ?
C05E C058 H058 119.8 . . ?
O02L C059 N04M 125.0(9) . . ?
O02L C059 H059 117.5 . . ?
N04M C059 H059 117.5 . . ?
C01T C05A H05A 119.3 . . ?
C05W C05A C01T 121.5(7) . . ?
C05W C05A H05A 119.3 . . ?
C04D C05B H05B 119.3 . . ?
C04D C05B C062 121.4(6) . . ?
C062 C05B H05B 119.3 . . ?
C046 C05C C04L 120.7(6) . . ?
C046 C05C H05C 119.7 . . ?
C04L C05C H05C 119.7 . . ?
C03W C05D H05D 120.0 . . ?
C05V C05D C03W 119.9(7) . . ?
C05V C05D H05D 120.0 . . ?
C02J C05E C058 119.7(6) . . ?
C02J C05E H05E 120.1 . . ?
C058 C05E H05E 120.1 . . ?
C02F C05F H05F 121.3 . . ?
C05P C05F C02F 117.4(8) . . ?
C05P C05F H05F 121.3 . . ?
C052 C05H H05H 120.1 . . ?
C052 C05H C05O 119.8(5) . . ?
C05O C05H H05H 120.1 . . ?
C01H C05I H05I 118.9 . . ?
C05T C05I C01H 122.1(7) . . ?
C05T C05I H05I 118.9 . . ?
C02O C05J H05J 122.2 . . ?
C02O C05J C06O 115.6(10) . . ?
C06O C05J H05J 122.2 . . ?
C056 C05K H05K 119.3 . . ?
C071 C05K C056 121.5(10) . . ?
C071 C05K H05K 119.3 . . ?
C02W C05L H05L 121.9 . . ?
C04F C05L C02W 116.2(7) . . ?
C04F C05L H05L 121.9 . . ?
C04C C05M C04Z 116.9(7) . . ?
C04C C05M H05M 121.5 . . ?
C04Z C05M H05M 121.5 . . ?
F072 F05N B07Q 60(3) . . ?
C04N C05O H05O 120.1 . . ?
C05H C05O C04N 119.7(6) . . ?
C05H C05O H05O 120.1 . . ?
C05F C05P H05P 119.5 . . ?
C063 C05P C05F 121.0(8) . . ?
C063 C05P H05P 119.5 . . ?
C03K C05Q H05Q 120.3 . . ?
C06F C05Q C03K 119.5(7) . . ?
C06F C05Q H05Q 120.3 . . ?
C04W C05S H05S 119.8 . . ?
C04W C05S C06R 120.3(8) . . ?
C06R C05S H05S 119.8 . . ?
C03V C05T H05T 120.4 . . ?
C05I C05T C03V 119.1(6) . . ?
C05I C05T H05T 120.4 . . ?
C04W C05U H05U 120.9 . . ?
C04W C05U C06D 118.2(8) . . ?
C06D C05U H05U 120.9 . . ?
C037 C05V H05V 119.2 . . ?
C05D C05V C037 121.6(6) . . ?
C05D C05V H05V 119.2 . . ?
C05A C05W H05W 120.5 . . ?
C05A C05W C06Q 118.9(7) . . ?
C06Q C05W H05W 120.5 . . ?
C03J C05X H05X 119.8 . . ?
C03J C05X C06J 120.3(7) . . ?
C06J C05X H05X 119.8 . . ?
C057 C05Y H05Y 120.1 . . ?
C060 C05Y C057 119.8(6) . . ?
C060 C05Y H05Y 120.1 . . ?
C03G C060 H060 119.7 . . ?
C05Y C060 C03G 120.5(6) . . ?
C05Y C060 H060 119.7 . . ?
C03P C062 C05B 119.2(7) . . ?
C03P C062 H062 120.4 . . ?
C05B C062 H062 120.4 . . ?
C04A C063 C05P 121.3(8) . . ?
C04A C063 H063 119.3 . . ?
C05P C063 H063 119.3 . . ?
C03O C066 H066 120.1 . . ?
C06X C066 C03O 119.8(7) . . ?
C06X C066 H066 120.1 . . ?
C036 C067 H067 120.3 . . ?
C04V C067 C036 119.4(6) . . ?
C04V C067 H067 120.3 . . ?
C06Z C068 H068 119.8 . . ?
C06Z C068 C070 120.4(9) . . ?
C070 C068 H068 119.8 . . ?
C02O C069 H069 119.9 . . ?
C02O C069 C07W 120.3(8) . . ?
C07W C069 H069 119.9 . . ?
C041 C06B H06B 118.7 . . ?
C06F C06B C041 122.5(7) . . ?
C06F C06B H06B 118.7 . . ?
C030 C06C H06C 120.2 . . ?
C06N C06C C030 119.6(9) . . ?
C06N C06C H06C 120.2 . . ?
C05U C06D H06D 119.7 . . ?
C06E C06D C05U 120.5(8) . . ?
C06E C06D H06D 119.7 . . ?
C06D C06E H06E 118.5 . . ?
C06D C06E C06R 123.0(9) . . ?
C06R C06E H06E 118.5 . . ?
C05Q C06F C06B 119.3(7) . . ?
C05Q C06F H06F 120.4 . . ?
C06B C06F H06F 120.4 . . ?
C048 C06H H06H 122.0 . . ?
C048 C06H C07N 116.0(10) . . ?
C07N C06H H06H 122.0 . . ?
C05X C06J H06J 119.6 . . ?
C06X C06J C05X 120.7(7) . . ?
C06X C06J H06J 119.6 . . ?
N04T C06L H06A 109.5 . . ?
N04T C06L H06G 109.5 . . ?
N04T C06L H06I 109.5 . . ?
H06A C06L H06G 109.5 . . ?
H06A C06L H06I 109.5 . . ?
H06G C06L H06I 109.5 . . ?
C06C C06N H06N 120.3 . . ?
C06C C06N C07N 119.5(10) . . ?
C07N C06N H06N 120.3 . . ?
C05J C06O H06O 119.0 . . ?
C07X C06O C05J 122.0(10) . . ?
C07X C06O H06O 119.0 . . ?
C044 C06Q H06Q 119.7 . . ?
C05W C06Q C044 120.5(7) . . ?
C05W C06Q H06Q 119.7 . . ?
C05S C06R H06R 120.9 . . ?
C06E C06R C05S 118.3(10) . . ?
C06E C06R H06R 120.9 . . ?
O04O C06W N04P 126.4(9) . . ?
O04O C06W H06W 116.8 . . ?
N04P C06W H06W 116.8 . . ?
C066 C06X C06J 119.6(8) . . ?
C066 C06X H06X 120.2 . . ?
C06J C06X H06X 120.2 . . ?
F014 B06Y F00G 112.4(6) . . ?
F014 B06Y F061 108.2(9) . . ?
F05R B06Y F00G 117.3(8) . . ?
F05R B06Y F014 112.1(8) . . ?
F05R B06Y F061 100.6(9) . . ?
F061 B06Y F00G 104.9(7) . . ?
C054 C06Z H06Z 120.0 . . ?
C068 C06Z C054 120.1(9) . . ?
C068 C06Z H06Z 120.0 . . ?
C068 C070 H070 119.9 . . ?
C07D C070 C068 120.2(8) . . ?
C07D C070 H070 119.9 . . ?
C05K C071 H071 120.0 . . ?
C073 C071 C05K 119.9(11) . . ?
C073 C071 H071 120.0 . . ?
F05N F072 B07Q 61(2) . . ?
C03A C073 H073 120.0 . . ?
C071 C073 C03A 119.9(11) . . ?
C071 C073 H073 120.0 . . ?
N04P C075 H07K 109.5 . . ?
N04P C075 H07L 109.5 . . ?
N04P C075 H07M 109.5 . . ?
H07K C075 H07L 109.5 . . ?
H07K C075 H07M 109.5 . . ?
H07L C075 H07M 109.5 . . ?
F02C B F00J 110.5(7) . . ?
F047 B F00J 107.2(8) . . ?
F047 B F02C 100.9(8) . . ?
F05G B F00J 113.4(8) . . ?
F05G B F02C 111.8(9) . . ?
F05G B F047 112.3(10) . . ?
F04R B078 F064 106.3(8) . . ?
F06A B078 F04R 121.0(10) . . ?
F06A B078 F064 101.2(11) . . ?
F06A B078 F06U 109.3(11) . . ?
F06U B078 F04R 111.4(10) . . ?
F06U B078 F064 106.2(10) . . ?
C04I C07D H07D 120.2 . . ?
C070 C07D C04I 119.5(9) . . ?
C070 C07D H07D 120.2 . . ?
N04M C07G H07E 109.5 . . ?
N04M C07G H07F 109.5 . . ?
N04M C07G H07G 109.5 . . ?
H07E C07G H07F 109.5 . . ?
H07E C07G H07G 109.5 . . ?
H07F C07G H07G 109.5 . . ?
N04T C07L H07A 109.5 . . ?
N04T C07L H07B 109.5 . . ?
N04T C07L H07C 109.5 . . ?
H07A C07L H07B 109.5 . . ?
H07A C07L H07C 109.5 . . ?
H07B C07L H07C 109.5 . . ?
N04P C07M H07O 109.5 . . ?
N04P C07M H07P 109.5 . . ?
N04P C07M H07Q 109.5 . . ?
H07O C07M H07P 109.5 . . ?
H07O C07M H07Q 109.5 . . ?
H07P C07M H07Q 109.5 . . ?
C06H C07N C06N 121.1(10) . . ?
C06H C07N H07N 119.5 . . ?
C06N C07N H07N 119.5 . . ?
N04M C07P H07H 109.5 . . ?
N04M C07P H07I 109.5 . . ?
N04M C07P H07J 109.5 . . ?
H07H C07P H07I 109.5 . . ?
H07H C07P H07J 109.5 . . ?
H07I C07P H07J 109.5 . . ?
F06I B07Q F05N 99(4) . . ?
F06I B07Q F072 109(2) . . ?
F06I B07Q F07V 108(3) . . ?
F06I B07Q F05O 112.6(12) . . ?
F072 B07Q F05N 59(4) . . ?
F072 B07Q F07V 100.8(13) . . ?
F072 B07Q F05O 111(3) . . ?
F07V B07Q F05N 151(4) . . ?
F05O B07Q F07V 115(2) . . ?
C069 C07W H07W 120.1 . . ?
C069 C07W C07X 119.9(11) . . ?
C07X C07W H07W 120.1 . . ?
C06O C07X C07W 120.0(12) . . ?
C06O C07X H07X 120.0 . . ?
C07W C07X H07X 120.0 . . ?
F079 B32 F07C 114.2(15) . . ?
F07H B32 F079 108.2(13) . . ?
F07H B32 F07C 95.7(19) . . ?
F164 B32 F079 105(2) . . ?
F164 B32 F07C 114.3(15) . . ?
F164 B32 F07H 119.4(16) . . ?
N04T C18 H18 114.3 . . ?
N04T C18 H18A 128.3 . . ?
O07O C18 N04T 135(2) . . ?
O07O C18 H18 110.4 . . ?
O5 C18 N04T 106(3) . . ?
O5 C18 H18A 126.0 . . ?

loop_
_geom_bond_atom_site_label_1
_geom_bond_atom_site_label_2
_geom_bond_distance
_geom_bond_site_symmetry_2
_geom_bond_publ_flag
Pd01 P005 2.2519(12) . ?
Pd01 P00B 2.2469(15) . ?
Pd01 N00D 2.118(4) . ?
Pd01 N00K 2.120(4) . ?
Pd02 P007 2.2558(13) . ?
Pd02 P008 2.2471(13) . ?
Pd02 N00F 2.133(4) . ?
Pd02 N00I 2.131(4) . ?
Pd03 P006 2.2600(12) . ?
Pd03 P009 2.2498(15) . ?
Pd03 N00L 2.117(4) . ?
Pd03 N00M 2.151(5) . ?
Pd04 P00A 2.2510(15) . ?
Pd04 P00C 2.2526(14) . ?
Pd04 N00E 2.111(5) . ?
Pd04 N00H 2.096(4) . ?
P005 C00Y 1.815(5) . ?
P005 C01J 1.836(5) . ?
P005 C01K 1.803(5) . ?
P006 C00X 1.792(5) . ?
P006 C02F 1.809(6) . ?
P006 C03B 1.824(5) . ?
P007 C011 1.809(5) . ?
P007 C019 1.838(5) . ?
P007 C01X 1.814(5) . ?
P008 C00T 1.810(5) . ?
P008 C026 1.824(6) . ?
P008 C04B 1.798(6) . ?
P009 C024 1.809(5) . ?
P009 C02O 1.800(7) . ?
P009 C032 1.821(6) . ?
P00A C01O 1.807(5) . ?
P00A C027 1.839(5) . ?
P00A C030 1.818(7) . ?
P00B C01R 1.817(6) . ?
P00B C04W 1.790(6) . ?
P00B C054 1.817(7) . ?
P00C C02K 1.806(8) . ?
P00C C03E 1.810(6) . ?
P00C C03J 1.824(6) . ?
N00D C018 1.436(7) . ?
N00D C03T 1.284(7) . ?
N00E C00Z 1.292(7) . ?
N00E C01N 1.418(6) . ?
N00F C00N 1.424(6) . ?
N00F C020 1.277(7) . ?
F00G B06Y 1.371(9) . ?
N00H C02S 1.290(6) . ?
N00H C02Y 1.432(6) . ?
N00I C01P 1.284(7) . ?
N00I C04Q 1.436(7) . ?
F00J B 1.379(8) . ?
N00K C00R 1.459(5) . ?
N00K C02U 1.289(7) . ?
N00L C02X 1.442(6) . ?
N00L C03Y 1.265(7) . ?
N00M C01L 1.435(7) . ?
N00M C03U 1.290(6) . ?
C00N C00U 1.415(7) . ?
C00N C013 1.383(7) . ?
C00O H00O 0.9500 . ?
C00O C00T 1.399(8) . ?
C00O C036 1.382(8) . ?
C00P H00P 0.9500 . ?
C00P C01F 1.402(7) . ?
C00P C028 1.382(7) . ?
C00Q H00Q 0.9500 . ?
C00Q C00R 1.366(7) . ?
C00Q C01B 1.402(6) . ?
C00R C01Q 1.367(7) . ?
C00S H00S 0.9500 . ?
C00S C00V 1.371(6) . ?
C00S C02X 1.393(7) . ?
C00T C02I 1.394(8) . ?
C00U H00U 0.9500 . ?
C00U C00W 1.372(7) . ?
C00V H00V 0.9500 . ?
C00V C033 1.394(7) . ?
C00W H00W 0.9500 . ?
C00W C01Z 1.401(7) . ?
C00X C016 1.416(8) . ?
C00X C03G 1.373(7) . ?
C00Y C017 1.385(7) . ?
C00Y C02J 1.392(8) . ?
C00Z H00Z 0.9500 . ?
C00Z C03O 1.444(8) . ?
C010 C01J 1.398(7) . ?
C010 C02B 1.380(8) . ?
C010 C02U 1.468(6) . ?
C011 C01H 1.409(8) . ?
C011 C029 1.378(8) . ?
C012 C019 1.418(7) . ?
C012 C01P 1.428(8) . ?
C012 C04G 1.409(7) . ?
C013 H013 0.9500 . ?
C013 C038 1.373(7) . ?
F014 B06Y 1.321(9) . ?
C015 H015 0.9500 . ?
C015 C01D 1.372(8) . ?
C015 C053 1.398(8) . ?
C016 H016 0.9500 . ?
C016 C057 1.351(9) . ?
C017 H017 0.9500 . ?
C017 C04H 1.411(8) . ?
C018 C022 1.395(7) . ?
C018 C03S 1.362(7) . ?
C019 C025 1.378(7) . ?
C01A H01A 0.9500 . ?
C01A C01C 1.396(8) . ?
C01A C01Q 1.383(7) . ?
C01B H01B 0.9500 . ?
C01B C01C 1.374(8) . ?
C01C C033 1.493(6) . ?
C01D C01I 1.504(7) . ?
C01D C02R 1.378(7) . ?
C01E H01E 0.9500 . ?
C01E C024 1.387(9) . ?
C01E C034 1.386(8) . ?
C01F C01W 1.395(7) . ?
C01F C01Z 1.471(7) . ?
C01G H01G 0.9500 . ?
C01G C02E 1.381(10) . ?
C01G C02H 1.379(10) . ?
C01H H01H 0.9500 . ?
C01H C05I 1.376(9) . ?
C01I C01S 1.389(7) . ?
C01I C02V 1.384(7) . ?
C01J C01M 1.393(6) . ?
C01K C03H 1.390(8) . ?
C01K C04C 1.368(8) . ?
C01L C023 1.389(7) . ?
C01L C03D 1.391(7) . ?
C01M H01M 0.9500 . ?
C01M C02A 1.362(9) . ?
C01N C028 1.394(7) . ?
C01N C02T 1.394(7) . ?
C01O C03N 1.356(7) . ?
C01O C03R 1.393(8) . ?
C01P H01P 0.9500 . ?
C01Q H01Q 0.9500 . ?
C01R C01T 1.414(8) . ?
C01R C044 1.369(9) . ?
C01S H01S 0.9500 . ?
C01S C023 1.380(8) . ?
C01T C03T 1.429(8) . ?
C01T C05A 1.409(8) . ?
C01U H01U 0.9500 . ?
C01U C02R 1.402(7) . ?
C01U C02Y 1.390(7) . ?
C01V H01V 0.9500 . ?
C01V C02Z 1.354(9) . ?
C01V C049 1.378(9) . ?
C01W H01W 0.9500 . ?
C01W C02T 1.357(7) . ?
C01X C02G 1.363(8) . ?
C01X C02M 1.413(7) . ?
C01Z C038 1.398(7) . ?
C020 H020 0.9500 . ?
C020 C041 1.466(8) . ?
C021 H021 0.9500 . ?
C021 C03B 1.387(7) . ?
C021 C046 1.401(8) . ?
C022 H022 0.9500 . ?
C022 C04X 1.371(8) . ?
C023 H023 0.9500 . ?
C024 C02W 1.389(9) . ?
C025 H025 0.9500 . ?
C025 C03I 1.389(7) . ?
C026 C03K 1.388(8) . ?
C026 C041 1.386(8) . ?
C027 C02P 1.398(7) . ?
C027 C04N 1.376(8) . ?
C028 H028 0.9500 . ?
C029 H029 0.9500 . ?
C029 C03V 1.392(8) . ?
C02A H02A 0.9500 . ?
C02A C03X 1.372(9) . ?
C02B H02B 0.9500 . ?
C02B C03X 1.398(8) . ?
F02C B 1.375(10) . ?
C02D H02D 0.9500 . ?
C02D C02F 1.379(8) . ?
C02D C04A 1.393(9) . ?
C02E H02E 0.9500 . ?
C02E C02M 1.371(8) . ?
C02F C05F 1.416(9) . ?
C02G H02G 0.9500 . ?
C02G C02H 1.384(8) . ?
C02H H02H 0.9500 . ?
C02I H02I 0.9500 . ?
C02I C04V 1.369(8) . ?
C02J H02J 0.9500 . ?
C02J C05E 1.355(9) . ?
C02K C03A 1.378(11) . ?
C02K C056 1.379(10) . ?
O02L C059 1.213(9) . ?
C02M H02M 0.9500 . ?
C02N H02N 0.9500 . ?
C02N C037 1.402(8) . ?
C02N C03E 1.407(9) . ?
C02O C05J 1.415(10) . ?
C02O C069 1.381(10) . ?
C02P C02S 1.454(7) . ?
C02P C052 1.411(7) . ?
C02Q H02Q 0.9500 . ?
C02Q C033 1.390(8) . ?
C02Q C040 1.367(7) . ?
C02R H02R 0.9500 . ?
C02S H02S 0.9500 . ?
C02T H02T 0.9500 . ?
C02U H02U 0.9500 . ?
C02V H02V 0.9500 . ?
C02V C03D 1.393(7) . ?
C02W H02W 0.9500 . ?
C02W C05L 1.436(9) . ?
C02X C040 1.386(8) . ?
C02Y C053 1.387(7) . ?
C02Z H02Z 0.9500 . ?
C02Z C03N 1.388(8) . ?
C030 C048 1.344(10) . ?
C030 C06C 1.434(10) . ?
C031 C03B 1.407(8) . ?
C031 C03U 1.442(7) . ?
C031 C04L 1.411(7) . ?
C032 C035 1.418(9) . ?
C032 C04D 1.400(7) . ?
C034 H034 0.9500 . ?
C034 C04F 1.348(11) . ?
C035 C03P 1.396(9) . ?
C035 C03Y 1.460(7) . ?
C036 H036 0.9500 . ?
C036 C067 1.411(9) . ?
C037 H037 0.9500 . ?
C037 C05V 1.360(10) . ?
C038 H038 0.9500 . ?
C03A H03A 0.9500 . ?
C03A C073 1.404(11) . ?
C03C H03C 0.9500 . ?
C03C C042 1.365(9) . ?
C03C C04B 1.356(8) . ?
C03D H03D 0.9500 . ?
C03E C03W 1.376(9) . ?
C03F H03F 0.9500 . ?
C03F C03I 1.357(9) . ?
C03F C04G 1.349(9) . ?
C03G H03G 0.9500 . ?
C03G C060 1.413(8) . ?
C03H H03H 0.9500 . ?
C03H C03M 1.402(9) . ?
C03I H03I 0.9500 . ?
C03J C03O 1.423(8) . ?
C03J C05X 1.372(8) . ?
C03K H03K 0.9500 . ?
C03K C05Q 1.405(10) . ?
C03L H03L 0.9500 . ?
C03L C043 1.362(8) . ?
C03L C04E 1.398(9) . ?
C03M H03M 0.9500 . ?
C03M C04Z 1.337(11) . ?
C03N H03N 0.9500 . ?
C03O C066 1.418(9) . ?
C03P H03P 0.9500 . ?
C03P C062 1.381(9) . ?
C03Q H03Q 0.9500 . ?
C03Q C03S 1.402(8) . ?
C03Q C045 1.375(8) . ?
C03R H03R 0.9500 . ?
C03R C049 1.390(9) . ?
C03S H03S 0.9500 . ?
C03T H03T 0.9500 . ?
C03U H03U 0.9500 . ?
C03V H03V 0.9500 . ?
C03V C05T 1.391(10) . ?
C03W H03W 0.9500 . ?
C03W C05D 1.379(9) . ?
C03X H03X 0.9500 . ?
C03Y H03Y 0.9500 . ?
C040 H040 0.9500 . ?
C041 C06B 1.375(9) . ?
C042 H042 0.9500 . ?
C042 C050 1.381(12) . ?
C043 H043 0.9500 . ?
C043 C04Q 1.374(8) . ?
C044 H044 0.9500 . ?
C044 C06Q 1.399(10) . ?
C045 C04E 1.473(8) . ?
C045 C04X 1.383(8) . ?
C046 H046 0.9500 . ?
C046 C05C 1.357(9) . ?
F047 B 1.367(11) . ?
C048 H048 0.9500 . ?
C048 C06H 1.426(12) . ?
C049 H049 0.9500 . ?
C04A H04A 0.9500 . ?
C04A C063 1.360(14) . ?
C04B C04U 1.388(9) . ?
C04C H04C 0.9500 . ?
C04C C05M 1.392(8) . ?
C04D H04D 0.9500 . ?
C04D C05B 1.362(10) . ?
C04E C04J 1.408(8) . ?
C04F H04F 0.9500 . ?
C04F C05L 1.399(12) . ?
C04G H04G 0.9500 . ?
C04H H04H 0.9500 . ?
C04H C058 1.336(10) . ?
C04I H04I 0.9500 . ?
C04I C054 1.350(9) . ?
C04I C07D 1.377(9) . ?
C04J H04J 0.9500 . ?
C04J C055 1.379(8) . ?
C04L H04L 0.9500 . ?
C04L C05C 1.380(9) . ?
N04M C059 1.356(10) . ?
N04M C07G 1.454(10) . ?
N04M C07P 1.474(12) . ?
C04N H04N 0.9500 . ?
C04N C05O 1.385(9) . ?
O04O C06W 1.227(10) . ?
N04P C06W 1.307(11) . ?
N04P C075 1.455(11) . ?
N04P C07M 1.425(12) . ?
C04Q C055 1.366(8) . ?
F04R B078 1.297(11) . ?
N04T C06L 1.439(11) . ?
N04T C07L 1.413(13) . ?
N04T C18 1.53(3) . ?
C04U H04U 0.9500 . ?
C04U C04Y 1.376(11) . ?
C04V H04V 0.9500 . ?
C04V C067 1.339(9) . ?
C04W C05S 1.363(10) . ?
C04W C05U 1.393(9) . ?
C04X H04X 0.9500 . ?
C04Y H04Y 0.9500 . ?
C04Y C050 1.379(13) . ?
C04Z H04Z 0.9500 . ?
C04Z C05M 1.394(12) . ?
C050 H050 0.9500 . ?
C052 H052 0.9500 . ?
C052 C05H 1.371(8) . ?
C053 H053 0.9500 . ?
C054 C06Z 1.407(10) . ?
C055 H055 0.9500 . ?
C056 H056 0.9500 . ?
C056 C05K 1.436(14) . ?
C057 H057 0.9500 . ?
C057 C05Y 1.384(10) . ?
C058 H058 0.9500 . ?
C058 C05E 1.398(10) . ?
C059 H059 0.9500 . ?
C05A H05A 0.9500 . ?
C05A C05W 1.366(9) . ?
C05B H05B 0.9500 . ?
C05B C062 1.391(11) . ?
C05C H05C 0.9500 . ?
C05D H05D 0.9500 . ?
C05D C05V 1.355(10) . ?
C05E H05E 0.9500 . ?
C05F H05F 0.9500 . ?
C05F C05P 1.394(11) . ?
F05G B 1.249(12) . ?
C05H H05H 0.9500 . ?
C05H C05O 1.378(9) . ?
C05I H05I 0.9500 . ?
C05I C05T 1.360(10) . ?
C05J H05J 0.9500 . ?
C05J C06O 1.440(16) . ?
C05K H05K 0.9500 . ?
C05K C071 1.355(14) . ?
C05L H05L 0.9500 . ?
C05M H05M 0.9500 . ?
F05N F072 1.34(8) . ?
F05N B07Q 1.37(2) . ?
C05O H05O 0.9500 . ?
C05P H05P 0.9500 . ?
C05P C063 1.372(14) . ?
C05Q H05Q 0.9500 . ?
C05Q C06F 1.360(11) . ?
F05R B06Y 1.271(10) . ?
C05S H05S 0.9500 . ?
C05S C06R 1.402(10) . ?
C05T H05T 0.9500 . ?
C05U H05U 0.9500 . ?
C05U C06D 1.416(12) . ?
C05V H05V 0.9500 . ?
C05W H05W 0.9500 . ?
C05W C06Q 1.370(11) . ?
C05X H05X 0.9500 . ?
C05X C06J 1.403(11) . ?
C05Y H05Y 0.9500 . ?
C05Y C060 1.340(10) . ?
C060 H060 0.9500 . ?
F061 B06Y 1.346(11) . ?
C062 H062 0.9500 . ?
C063 H063 0.9500 . ?
F064 B078 1.377(13) . ?
C066 H066 0.9500 . ?
C066 C06X 1.383(11) . ?
C067 H067 0.9500 . ?
C068 H068 0.9500 . ?
C068 C06Z 1.349(12) . ?
C068 C070 1.376(14) . ?
C069 H069 0.9500 . ?
C069 C07W 1.383(13) . ?
F06A B078 1.237(11) . ?
C06B H06B 0.9500 . ?
C06B C06F 1.374(10) . ?
C06C H06C 0.9500 . ?
C06C C06N 1.354(12) . ?
C06D H06D 0.9500 . ?
C06D C06E 1.297(14) . ?
C06E H06E 0.9500 . ?
C06E C06R 1.363(14) . ?
C06F H06F 0.9500 . ?
C06H H06H 0.9500 . ?
C06H C07N 1.426(15) . ?
F06I B07Q 1.259(16) . ?
C06J H06J 0.9500 . ?
C06J C06X 1.391(12) . ?
C06L H06A 0.9800 . ?
C06L H06G 0.9800 . ?
C06L H06I 0.9800 . ?
C06N H06N 0.9500 . ?
C06N C07N 1.456(15) . ?
C06O H06O 0.9500 . ?
C06O C07X 1.361(19) . ?
C06Q H06Q 0.9500 . ?
C06R H06R 0.9500 . ?
F06U B078 1.272(12) . ?
C06W H06W 0.9500 . ?
C06X H06X 0.9500 . ?
C06Z H06Z 0.9500 . ?
C070 H070 0.9500 . ?
C070 C07D 1.340(12) . ?
C071 H071 0.9500 . ?
C071 C073 1.351(14) . ?
F072 B07Q 1.35(4) . ?
C073 H073 0.9500 . ?
C075 H07K 0.9800 . ?
C075 H07L 0.9800 . ?
C075 H07M 0.9800 . ?
F079 B32 1.405(19) . ?
F07C B32 1.72(3) . ?
C07D H07D 0.9500 . ?
C07G H07E 0.9800 . ?
C07G H07F 0.9800 . ?
C07G H07G 0.9800 . ?
F07H B32 1.342(15) . ?
C07L H07A 0.9800 . ?
C07L H07B 0.9800 . ?
C07L H07C 0.9800 . ?
C07M H07O 0.9800 . ?
C07M H07P 0.9800 . ?
C07M H07Q 0.9800 . ?
C07N H07N 0.9500 . ?
O07O C18 1.14(4) . ?
C07P H07H 0.9800 . ?
C07P H07I 0.9800 . ?
C07P H07J 0.9800 . ?
B07Q F07V 1.35(3) . ?
B07Q F05O 1.348(17) . ?
C07W H07W 0.9500 . ?
C07W C07X 1.395(16) . ?
C07X H07X 0.9500 . ?
B32 F164 1.23(2) . ?
C18 H18 0.9500 . ?
C18 H18A 0.9500 . ?
C18 O5 1.29(3) . ?

loop_
_geom_torsion_atom_site_label_1
_geom_torsion_atom_site_label_2
_geom_torsion_atom_site_label_3
_geom_torsion_atom_site_label_4
_geom_torsion
_geom_torsion_site_symmetry_1
_geom_torsion_site_symmetry_2
_geom_torsion_site_symmetry_3
_geom_torsion_site_symmetry_4
_geom_torsion_publ_flag
Pd01 P005 C00Y C017 20.2(5) . . . . ?
Pd01 P005 C00Y C02J -159.8(4) . . . . ?
Pd01 P005 C01J C010 40.6(5) . . . . ?
Pd01 P005 C01J C01M -144.5(4) . . . . ?
Pd01 P005 C01K C03H 60.0(5) . . . . ?
Pd01 P005 C01K C04C -119.7(5) . . . . ?
Pd01 P00B C01R C01T 40.9(5) . . . . ?
Pd01 P00B C01R C044 -144.2(5) . . . . ?
Pd01 P00B C04W C05S 58.3(6) . . . . ?
Pd01 P00B C04W C05U -124.6(5) . . . . ?
Pd01 P00B C054 C04I 27.1(7) . . . . ?
Pd01 P00B C054 C06Z -152.3(6) . . . . ?
Pd01 N00D C018 C022 37.7(6) . . . . ?
Pd01 N00D C018 C03S -140.2(5) . . . . ?
Pd01 N00D C03T C01T -7.8(9) . . . . ?
Pd01 N00K C00R C00Q -136.1(4) . . . . ?
Pd01 N00K C00R C01Q 39.6(6) . . . . ?
Pd01 N00K C02U C010 -4.2(8) . . . . ?
Pd02 P007 C011 C01H 12.1(5) . . . . ?
Pd02 P007 C011 C029 -170.1(4) . . . . ?
Pd02 P007 C019 C012 43.4(4) . . . . ?
Pd02 P007 C019 C025 -142.8(4) . . . . ?
Pd02 P007 C01X C02G 59.9(5) . . . . ?
Pd02 P007 C01X C02M -121.2(4) . . . . ?
Pd02 P008 C00T C00O -126.2(4) . . . . ?
Pd02 P008 C00T C02I 54.7(5) . . . . ?
Pd02 P008 C026 C03K -140.7(5) . . . . ?
Pd02 P008 C026 C041 42.8(6) . . . . ?
Pd02 P008 C04B C03C 20.3(6) . . . . ?
Pd02 P008 C04B C04U -160.2(5) . . . . ?
Pd02 N00F C00N C00U 34.7(6) . . . . ?
Pd02 N00F C00N C013 -140.8(5) . . . . ?
Pd02 N00F C020 C041 -6.3(10) . . . . ?
Pd02 N00I C01P C012 -3.0(9) . . . . ?
Pd02 N00I C04Q C043 -137.3(5) . . . . ?
Pd02 N00I C04Q C055 40.9(7) . . . . ?
Pd03 P006 C00X C016 -164.5(4) . . . . ?
Pd03 P006 C00X C03G 13.7(5) . . . . ?
Pd03 P006 C02F C02D -128.2(4) . . . . ?
Pd03 P006 C02F C05F 52.5(5) . . . . ?
Pd03 P006 C03B C021 -142.3(4) . . . . ?
Pd03 P006 C03B C031 44.9(5) . . . . ?
Pd03 P009 C024 C01E 55.6(5) . . . . ?
Pd03 P009 C024 C02W -122.9(4) . . . . ?
Pd03 P009 C02O C05J -157.4(6) . . . . ?
Pd03 P009 C02O C069 24.9(8) . . . . ?
Pd03 P009 C032 C035 37.3(6) . . . . ?
Pd03 P009 C032 C04D -144.4(6) . . . . ?
Pd03 N00L C02X C00S -140.6(5) . . . . ?
Pd03 N00L C02X C040 38.6(7) . . . . ?
Pd03 N00L C03Y C035 -7.0(11) . . . . ?
Pd03 N00M C01L C023 42.4(7) . . . . ?
Pd03 N00M C01L C03D -134.5(5) . . . . ?
Pd03 N00M C03U C031 1.5(8) . . . . ?
Pd04 P00A C01O C03N 116.7(4) . . . . ?
Pd04 P00A C01O C03R -57.9(5) . . . . ?
Pd04 P00A C027 C02P -40.1(5) . . . . ?
Pd04 P00A C027 C04N 140.7(5) . . . . ?
Pd04 P00A C030 C048 -21.2(6) . . . . ?
Pd04 P00A C030 C06C 160.0(4) . . . . ?
Pd04 P00C C02K C03A -36.4(6) . . . . ?
Pd04 P00C C02K C056 143.8(5) . . . . ?
Pd04 P00C C03E C02N 124.0(4) . . . . ?
Pd04 P00C C03E C03W -54.7(5) . . . . ?
Pd04 P00C C03J C03O -48.7(7) . . . . ?
Pd04 P00C C03J C05X 138.7(7) . . . . ?
Pd04 N00E C00Z C03O 15.1(10) . . . . ?
Pd04 N00E C01N C028 132.7(5) . . . . ?
Pd04 N00E C01N C02T -43.6(6) . . . . ?
Pd04 N00H C02S C02P 9.1(9) . . . . ?
Pd04 N00H C02Y C01U 132.0(5) . . . . ?
Pd04 N00H C02Y C053 -42.1(7) . . . . ?
P005 C00Y C017 C04H -178.1(5) . . . . ?
P005 C00Y C02J C05E 178.1(5) . . . . ?
P005 C01J C01M C02A -176.9(5) . . . . ?
P005 C01K C03H C03M 179.3(5) . . . . ?
P005 C01K C04C C05M -179.5(5) . . . . ?
P006 C00X C016 C057 -179.4(5) . . . . ?
P006 C00X C03G C060 179.2(4) . . . . ?
P006 C02F C05F C05P 178.2(5) . . . . ?
P007 C011 C01H C05I 178.3(5) . . . . ?
P007 C011 C029 C03V -178.9(4) . . . . ?
P007 C019 C025 C03I -177.2(4) . . . . ?
P007 C01X C02G C02H 177.6(4) . . . . ?
P007 C01X C02M C02E -177.4(4) . . . . ?
P008 C00T C02I C04V 178.0(5) . . . . ?
P008 C026 C03K C05Q -177.9(7) . . . . ?
P008 C026 C041 C020 -0.7(10) . . . . ?
P008 C026 C041 C06B 175.6(7) . . . . ?
P008 C04B C04U C04Y -179.9(6) . . . . ?
P009 C024 C02W C05L 178.7(4) . . . . ?
P009 C02O C05J C06O -174.5(8) . . . . ?
P009 C02O C069 C07W 175.0(9) . . . . ?
P009 C032 C035 C03P 178.0(6) . . . . ?
P009 C032 C035 C03Y 8.0(10) . . . . ?
P009 C032 C04D C05B -178.9(8) . . . . ?
P00A C01O C03N C02Z -174.3(4) . . . . ?
P00A C01O C03R C049 175.4(5) . . . . ?
P00A C027 C02P C02S -3.9(9) . . . . ?
P00A C027 C02P C052 179.3(5) . . . . ?
P00A C027 C04N C05O -175.4(6) . . . . ?
P00A C030 C048 C06H -178.4(6) . . . . ?
P00A C030 C06C C06N 178.1(6) . . . . ?
P00B C01R C01T C03T 0.6(8) . . . . ?
P00B C01R C01T C05A 175.0(5) . . . . ?
P00B C01R C044 C06Q -175.5(7) . . . . ?
P00B C04W C05S C06R 175.7(7) . . . . ?
P00B C04W C05U C06D -177.0(6) . . . . ?
P00B C054 C06Z C068 -176.7(8) . . . . ?
P00C C02K C03A C073 -177.8(6) . . . . ?
P00C C02K C056 C05K 177.3(6) . . . . ?
P00C C03E C03W C05D 177.5(5) . . . . ?
P00C C03J C03O C00Z 3.1(11) . . . . ?
P00C C03J C03O C066 -174.3(8) . . . . ?
P00C C03J C05X C06J 174.8(9) . . . . ?
N00D C018 C022 C04X 179.4(5) . . . . ?
N00D C018 C03S C03Q -179.2(5) . . . . ?
N00E C00Z C03O C03J 21.3(12) . . . . ?
N00E C00Z C03O C066 -161.1(8) . . . . ?
N00E C01N C028 C00P -174.2(5) . . . . ?
N00E C01N C02T C01W 176.4(6) . . . . ?
N00F C00N C00U C00W -177.0(5) . . . . ?
N00F C00N C013 C038 177.7(6) . . . . ?
N00F C020 C041 C026 -24.4(12) . . . . ?
N00F C020 C041 C06B 159.2(8) . . . . ?
N00H C02Y C053 C015 174.9(6) . . . . ?
N00I C04Q C055 C04J -178.9(6) . . . . ?
N00K C00R C01Q C01A -178.3(5) . . . . ?
N00L C02X C040 C02Q 178.8(6) . . . . ?
N00M C01L C023 C01S -178.0(6) . . . . ?
N00M C01L C03D C02V 178.5(5) . . . . ?
C00N N00F C020 C041 -177.8(6) . . . . ?
C00N C00U C00W C01Z 1.2(9) . . . . ?
C00N C013 C038 C01Z -2.8(10) . . . . ?
C00O C00T C02I C04V -1.2(8) . . . . ?
C00O C036 C067 C04V -0.9(10) . . . . ?
C00P C01F C01W C02T 3.5(9) . . . . ?
C00P C01F C01Z C00W -147.2(6) . . . . ?
C00P C01F C01Z C038 32.4(9) . . . . ?
C00Q C00R C01Q C01A -2.6(9) . . . . ?
C00Q C01B C01C C01A -0.3(9) . . . . ?
C00Q C01B C01C C033 179.8(5) . . . . ?
C00R N00K C02U C010 178.5(5) . . . . ?
C00R C00Q C01B C01C -1.2(9) . . . . ?
C00S C00V C033 C01C 178.9(6) . . . . ?
C00S C00V C033 C02Q -2.5(10) . . . . ?
C00S C02X C040 C02Q -2.0(10) . . . . ?
C00T P008 C026 C03K -15.0(6) . . . . ?
C00T P008 C026 C041 168.6(6) . . . . ?
C00T P008 C04B C03C -113.1(5) . . . . ?
C00T P008 C04B C04U 66.5(6) . . . . ?
C00T C00O C036 C067 0.4(9) . . . . ?
C00T C02I C04V C067 0.7(10) . . . . ?
C00U C00N C013 C038 2.2(9) . . . . ?
C00U C00W C01Z C01F 178.0(5) . . . . ?
C00U C00W C01Z C038 -1.7(9) . . . . ?
C00V C00S C02X N00L -178.9(5) . . . . ?
C00V C00S C02X C040 1.9(9) . . . . ?
C00W C01Z C038 C013 2.5(9) . . . . ?
C00X P006 C02F C02D 1.9(5) . . . . ?
C00X P006 C02F C05F -177.4(4) . . . . ?
C00X P006 C03B C021 100.2(5) . . . . ?
C00X P006 C03B C031 -72.6(5) . . . . ?
C00X C016 C057 C05Y -0.7(10) . . . . ?
C00X C03G C060 C05Y 1.2(9) . . . . ?
C00Y P005 C01J C010 -78.3(5) . . . . ?
C00Y P005 C01J C01M 96.7(5) . . . . ?
C00Y P005 C01K C03H -168.7(5) . . . . ?
C00Y P005 C01K C04C 11.6(6) . . . . ?
C00Y C017 C04H C058 -0.6(10) . . . . ?
C00Y C02J C05E C058 0.5(11) . . . . ?
C00Z N00E C01N C028 -36.6(9) . . . . ?
C00Z N00E C01N C02T 147.1(6) . . . . ?
C00Z C03O C066 C06X 178.3(11) . . . . ?
C010 C01J C01M C02A -1.8(9) . . . . ?
C010 C02B C03X C02A -2.3(11) . . . . ?
C011 P007 C019 C012 -77.6(5) . . . . ?
C011 P007 C019 C025 96.2(5) . . . . ?
C011 P007 C01X C02G -168.2(4) . . . . ?
C011 P007 C01X C02M 10.6(5) . . . . ?
C011 C01H C05I C05T 0.6(10) . . . . ?
C011 C029 C03V C05T 0.8(9) . . . . ?
C012 C019 C025 C03I -3.2(8) . . . . ?
C013 C00N C00U C00W -1.4(8) . . . . ?
C015 C01D C01I C01S 28.9(9) . . . . ?
C015 C01D C01I C02V -153.1(6) . . . . ?
C015 C01D C02R C01U 0.1(9) . . . . ?
C016 C00X C03G C060 -2.6(8) . . . . ?
C016 C057 C05Y C060 -0.7(11) . . . . ?
C017 C00Y C02J C05E -1.8(9) . . . . ?
C017 C04H C058 C05E -0.7(11) . . . . ?
C018 N00D C03T C01T 176.9(5) . . . . ?
C018 C022 C04X C045 0.3(10) . . . . ?
C019 P007 C011 C01H 127.3(4) . . . . ?
C019 P007 C011 C029 -54.9(5) . . . . ?
C019 P007 C01X C02G -57.1(5) . . . . ?
C019 P007 C01X C02M 121.8(4) . . . . ?
C019 C012 C01P N00I -23.6(9) . . . . ?
C019 C012 C04G C03F 1.1(9) . . . . ?
C019 C025 C03I C03F 3.2(9) . . . . ?
C01A C01C C033 C00V -147.5(6) . . . . ?
C01A C01C C033 C02Q 34.0(9) . . . . ?
C01B C00Q C00R N00K 178.3(5) . . . . ?
C01B C00Q C00R C01Q 2.7(9) . . . . ?
C01B C01C C033 C00V 32.3(9) . . . . ?
C01B C01C C033 C02Q -146.2(7) . . . . ?
C01C C01A C01Q C00R 1.0(10) . . . . ?
C01D C015 C053 C02Y 0.1(11) . . . . ?
C01D C01I C01S C023 -179.0(6) . . . . ?
C01D C01I C02V C03D 179.5(6) . . . . ?
C01E C024 C02W C05L 0.2(9) . . . . ?
C01E C034 C04F C05L -3.6(11) . . . . ?
C01F C00P C028 C01N -1.3(9) . . . . ?
C01F C01W C02T C01N -2.8(10) . . . . ?
C01F C01Z C038 C013 -177.1(6) . . . . ?
C01G C02E C02M C01X -0.9(9) . . . . ?
C01H C011 C029 C03V -1.1(8) . . . . ?
C01H C05I C05T C03V -0.9(11) . . . . ?
C01I C01D C02R C01U 179.7(5) . . . . ?
C01I C01S C023 C01L -1.2(10) . . . . ?
C01I C02V C03D C01L 0.2(9) . . . . ?
C01J P005 C00Y C017 134.8(4) . . . . ?
C01J P005 C00Y C02J -45.2(5) . . . . ?
C01J P005 C01K C03H -58.2(5) . . . . ?
C01J P005 C01K C04C 122.1(5) . . . . ?
C01J C010 C02B C03X 1.7(10) . . . . ?
C01J C010 C02U N00K -25.3(9) . . . . ?
C01J C01M C02A C03X 1.2(10) . . . . ?
C01K P005 C00Y C017 -114.8(5) . . . . ?
C01K P005 C00Y C02J 65.2(5) . . . . ?
C01K P005 C01J C010 167.5(4) . . . . ?
C01K P005 C01J C01M -17.6(5) . . . . ?
C01K C03H C03M C04Z 2.0(11) . . . . ?
C01K C04C C05M C04Z -1.5(11) . . . . ?
C01L N00M C03U C031 -178.1(5) . . . . ?
C01M C02A C03X C02B 0.8(11) . . . . ?
C01N N00E C00Z C03O -177.5(6) . . . . ?
C01O P00A C027 C02P -160.8(5) . . . . ?
C01O P00A C027 C04N 20.0(6) . . . . ?
C01O P00A C030 C048 111.7(5) . . . . ?
C01O P00A C030 C06C -67.1(5) . . . . ?
C01O C03R C049 C01V -1.1(9) . . . . ?
C01P N00I C04Q C043 38.7(8) . . . . ?
C01P N00I C04Q C055 -143.1(6) . . . . ?
C01P C012 C019 P007 -3.5(8) . . . . ?
C01P C012 C019 C025 -177.4(5) . . . . ?
C01P C012 C04G C03F 179.8(6) . . . . ?
C01Q C01A C01C C01B 0.4(9) . . . . ?
C01Q C01A C01C C033 -179.7(6) . . . . ?
C01R P00B C04W C05S -60.2(6) . . . . ?
C01R P00B C04W C05U 116.9(6) . . . . ?
C01R P00B C054 C04I 142.1(6) . . . . ?
C01R P00B C054 C06Z -37.3(7) . . . . ?
C01R C01T C03T N00D -23.7(10) . . . . ?
C01R C01T C05A C05W 2.1(10) . . . . ?
C01R C044 C06Q C05W -1.0(14) . . . . ?
C01S C01I C02V C03D -2.4(9) . . . . ?
C01T C01R C044 C06Q -0.4(11) . . . . ?
C01T C05A C05W C06Q -3.6(13) . . . . ?
C01U C02Y C053 C015 0.6(10) . . . . ?
C01V C02Z C03N C01O -0.5(9) . . . . ?
C01W C01F C01Z C00W 33.6(9) . . . . ?
C01W C01F C01Z C038 -146.7(6) . . . . ?
C01X P007 C011 C01H -123.0(4) . . . . ?
C01X P007 C011 C029 54.8(5) . . . . ?
C01X P007 C019 C012 170.1(4) . . . . ?
C01X P007 C019 C025 -16.1(5) . . . . ?
C01X C02G C02H C01G 0.5(9) . . . . ?
C01Z C01F C01W C02T -177.3(6) . . . . ?
C020 N00F C00N C00U -152.6(6) . . . . ?
C020 N00F C00N C013 31.9(8) . . . . ?
C020 C041 C06B C06F -180.0(10) . . . . ?
C021 C046 C05C C04L -2.1(10) . . . . ?
C022 C018 C03S C03Q 2.9(9) . . . . ?
C023 C01L C03D C02V 1.5(9) . . . . ?
C024 P009 C02O C05J 69.3(7) . . . . ?
C024 P009 C02O C069 -108.4(7) . . . . ?
C024 P009 C032 C035 162.6(6) . . . . ?
C024 P009 C032 C04D -19.1(7) . . . . ?
C024 C01E C034 C04F 1.1(9) . . . . ?
C024 C02W C05L C04F -2.5(9) . . . . ?
C026 P008 C00T C00O 117.0(5) . . . . ?
C026 P008 C00T C02I -62.1(5) . . . . ?
C026 P008 C04B C03C 135.8(5) . . . . ?
C026 P008 C04B C04U -44.7(6) . . . . ?
C026 C03K C05Q C06F 1.3(16) . . . . ?
C026 C041 C06B C06F 3.4(16) . . . . ?
C027 P00A C01O C03N -131.7(5) . . . . ?
C027 P00A C01O C03R 53.7(5) . . . . ?
C027 P00A C030 C048 -135.6(5) . . . . ?
C027 P00A C030 C06C 45.6(5) . . . . ?
C027 C02P C02S N00H 26.8(10) . . . . ?
C027 C02P C052 C05H -3.5(10) . . . . ?
C027 C04N C05O C05H -4.1(12) . . . . ?
C028 C00P C01F C01W -1.4(9) . . . . ?
C028 C00P C01F C01Z 179.4(5) . . . . ?
C028 C01N C02T C01W -0.1(9) . . . . ?
C029 C011 C01H C05I 0.5(8) . . . . ?
C029 C03V C05T C05I 0.2(10) . . . . ?
C02B C010 C01J P005 175.3(5) . . . . ?
C02B C010 C01J C01M 0.3(8) . . . . ?
C02B C010 C02U N00K 159.6(6) . . . . ?
C02D C02F C05F C05P -1.2(9) . . . . ?
C02D C04A C063 C05P 0.5(13) . . . . ?
C02E C01G C02H C02G 0.0(9) . . . . ?
C02F P006 C00X C016 59.8(5) . . . . ?
C02F P006 C00X C03G -122.0(5) . . . . ?
C02F P006 C03B C021 -12.8(5) . . . . ?
C02F P006 C03B C031 174.4(4) . . . . ?
C02F C02D C04A C063 -0.1(10) . . . . ?
C02F C05F C05P C063 1.5(12) . . . . ?
C02G C01X C02M C02E 1.4(8) . . . . ?
C02H C01G C02E C02M 0.2(9) . . . . ?
C02I C04V C067 C036 0.3(10) . . . . ?
C02J C00Y C017 C04H 1.9(9) . . . . ?
C02K P00C C03E C02N -10.3(5) . . . . ?
C02K P00C C03E C03W 170.9(5) . . . . ?
C02K P00C C03J C03O 72.6(7) . . . . ?
C02K P00C C03J C05X -99.9(8) . . . . ?
C02K C03A C073 C071 -0.4(13) . . . . ?
C02K C056 C05K C071 1.7(13) . . . . ?
C02M C01X C02G C02H -1.2(8) . . . . ?
C02N C037 C05V C05D 2.4(10) . . . . ?
C02N C03E C03W C05D -1.2(9) . . . . ?
C02O P009 C024 C01E -173.1(5) . . . . ?
C02O P009 C024 C02W 8.4(6) . . . . ?
C02O P009 C032 C035 -85.0(7) . . . . ?
C02O P009 C032 C04D 93.3(7) . . . . ?
C02O C05J C06O C07X 1.4(19) . . . . ?
C02O C069 C07W C07X -2(2) . . . . ?
C02P C027 C04N C05O 5.3(11) . . . . ?
C02P C052 C05H C05O 4.8(11) . . . . ?
C02R C01D C01I C01S -150.7(6) . . . . ?
C02R C01D C01I C02V 27.4(9) . . . . ?
C02R C01U C02Y N00H -175.0(5) . . . . ?
C02R C01U C02Y C053 -0.9(9) . . . . ?
C02S N00H C02Y C01U -38.2(8) . . . . ?
C02S N00H C02Y C053 147.7(6) . . . . ?
C02S C02P C052 C05H 179.4(6) . . . . ?
C02T C01N C028 C00P 2.1(9) . . . . ?
C02U N00K C00R C00Q 41.6(7) . . . . ?
C02U N00K C00R C01Q -142.7(5) . . . . ?
C02U C010 C01J P005 0.5(8) . . . . ?
C02U C010 C01J C01M -174.6(5) . . . . ?
C02U C010 C02B C03X 177.0(6) . . . . ?
C02V C01I C01S C023 2.9(10) . . . . ?
C02X N00L C03Y C035 178.1(7) . . . . ?
C02X C00S C00V C033 0.4(9) . . . . ?
C02Y N00H C02S C02P 177.9(6) . . . . ?
C02Y C01U C02R C01D 0.6(9) . . . . ?
C02Z C01V C049 C03R 0.8(9) . . . . ?
C030 P00A C01O C03N -17.4(5) . . . . ?
C030 P00A C01O C03R 168.0(4) . . . . ?
C030 P00A C027 C02P 84.1(6) . . . . ?
C030 P00A C027 C04N -95.1(6) . . . . ?
C030 C048 C06H C07N -0.3(12) . . . . ?
C030 C06C C06N C07N 1.0(12) . . . . ?
C031 C04L C05C C046 -0.7(10) . . . . ?
C032 P009 C024 C01E -60.6(5) . . . . ?
C032 P009 C024 C02W 120.9(5) . . . . ?
C032 P009 C02O C05J -41.5(7) . . . . ?
C032 P009 C02O C069 140.8(7) . . . . ?
C032 C035 C03P C062 3.5(14) . . . . ?
C032 C035 C03Y N00L -30.4(12) . . . . ?
C032 C04D C05B C062 -1.9(16) . . . . ?
C033 C02Q C040 C02X -0.2(11) . . . . ?
C034 C01E C024 P009 -177.9(5) . . . . ?
C034 C01E C024 C02W 0.6(8) . . . . ?
C034 C04F C05L C02W 4.3(10) . . . . ?
C035 C032 C04D C05B -0.5(13) . . . . ?
C035 C03P C062 C05B -5.9(16) . . . . ?
C036 C00O C00T P008 -178.5(4) . . . . ?
C036 C00O C00T C02I 0.6(8) . . . . ?
C037 C02N C03E P00C -179.2(4) . . . . ?
C037 C02N C03E C03W -0.4(8) . . . . ?
C03A C02K C056 C05K -2.5(10) . . . . ?
C03B P006 C00X C016 -49.6(5) . . . . ?
C03B P006 C00X C03G 128.6(5) . . . . ?
C03B P006 C02F C02D 111.6(5) . . . . ?
C03B P006 C02F C05F -67.7(5) . . . . ?
C03B C021 C046 C05C 3.6(10) . . . . ?
C03B C031 C03U N00M -22.2(9) . . . . ?
C03B C031 C04L C05C 2.2(9) . . . . ?
C03C C042 C050 C04Y -1.4(13) . . . . ?
C03C C04B C04U C04Y -0.4(11) . . . . ?
C03D C01L C023 C01S -1.0(9) . . . . ?
C03E P00C C02K C03A 100.1(5) . . . . ?
C03E P00C C02K C056 -79.7(6) . . . . ?
C03E P00C C03J C03O -174.9(6) . . . . ?
C03E P00C C03J C05X 12.5(8) . . . . ?
C03E C02N C037 C05V -0.1(9) . . . . ?
C03E C03W C05D C05V 3.5(10) . . . . ?
C03G C00X C016 C057 2.4(8) . . . . ?
C03H C01K C04C C05M 0.8(10) . . . . ?
C03H C03M C04Z C05M -2.9(12) . . . . ?
C03I C03F C04G C012 -1.3(9) . . . . ?
C03J P00C C02K C03A -147.4(5) . . . . ?
C03J P00C C02K C056 32.8(6) . . . . ?
C03J P00C C03E C02N -122.4(5) . . . . ?
C03J P00C C03E C03W 58.8(5) . . . . ?
C03J C03O C066 C06X -4.0(17) . . . . ?
C03J C05X C06J C06X 3(2) . . . . ?
C03K C026 C041 C020 -177.2(7) . . . . ?
C03K C026 C041 C06B -0.8(12) . . . . ?
C03K C05Q C06F C06B 1.1(19) . . . . ?
C03L C043 C04Q N00I 179.7(6) . . . . ?
C03L C043 C04Q C055 1.5(10) . . . . ?
C03L C04E C04J C055 -0.8(10) . . . . ?
C03M C04Z C05M C04C 2.7(12) . . . . ?
C03N C01O C03R C049 0.5(8) . . . . ?
C03O C03J C05X C06J 2.2(15) . . . . ?
C03O C066 C06X C06J 9(2) . . . . ?
C03P C035 C03Y N00L 159.2(8) . . . . ?
C03Q C045 C04E C03L 28.1(10) . . . . ?
C03Q C045 C04E C04J -152.5(7) . . . . ?
C03Q C045 C04X C022 1.7(10) . . . . ?
C03R C01O C03N C02Z 0.2(8) . . . . ?
C03S C018 C022 C04X -2.7(9) . . . . ?
C03S C03Q C045 C04E 178.8(6) . . . . ?
C03S C03Q C045 C04X -1.4(10) . . . . ?
C03T N00D C018 C022 -146.3(6) . . . . ?
C03T N00D C018 C03S 35.8(8) . . . . ?
C03T C01T C05A C05W 177.0(7) . . . . ?
C03U N00M C01L C023 -138.0(6) . . . . ?
C03U N00M C01L C03D 45.1(7) . . . . ?
C03U C031 C03B P006 -7.3(8) . . . . ?
C03U C031 C03B C021 179.6(5) . . . . ?
C03U C031 C04L C05C -178.2(6) . . . . ?
C03W C05D C05V C037 -4.0(10) . . . . ?
C03Y N00L C02X C00S 35.0(9) . . . . ?
C03Y N00L C02X C040 -145.8(7) . . . . ?
C03Y C035 C03P C062 174.1(9) . . . . ?
C040 C02Q C033 C00V 2.4(11) . . . . ?
C040 C02Q C033 C01C -179.0(7) . . . . ?
C041 C026 C03K C05Q -1.4(12) . . . . ?
C041 C06B C06F C05Q -3.5(19) . . . . ?
C042 C03C C04B P008 179.0(5) . . . . ?
C042 C03C C04B C04U -0.5(10) . . . . ?
C043 C03L C04E C045 -178.9(6) . . . . ?
C043 C03L C04E C04J 1.7(10) . . . . ?
C043 C04Q C055 C04J -0.6(10) . . . . ?
C044 C01R C01T C03T -174.5(6) . . . . ?
C044 C01R C01T C05A -0.1(9) . . . . ?
C045 C03Q C03S C018 -0.8(9) . . . . ?
C045 C04E C04J C055 179.8(6) . . . . ?
C046 C021 C03B P006 -175.1(5) . . . . ?
C046 C021 C03B C031 -2.1(8) . . . . ?
C048 C030 C06C C06N -0.7(10) . . . . ?
C048 C06H C07N C06N 0.6(14) . . . . ?
C049 C01V C02Z C03N -0.1(9) . . . . ?
C04A C02D C02F P006 -178.8(5) . . . . ?
C04A C02D C02F C05F 0.5(9) . . . . ?
C04B P008 C00T C00O 3.5(5) . . . . ?
C04B P008 C00T C02I -175.6(4) . . . . ?
C04B P008 C026 C03K 99.6(6) . . . . ?
C04B P008 C026 C041 -76.9(6) . . . . ?
C04B C03C C042 C050 1.4(11) . . . . ?
C04B C04U C04Y C050 0.4(14) . . . . ?
C04C C01K C03H C03M -0.9(10) . . . . ?
C04D C032 C035 C03P -0.3(12) . . . . ?
C04D C032 C035 C03Y -170.3(7) . . . . ?
C04D C05B C062 C03P 5.1(17) . . . . ?
C04E C03L C043 C04Q -2.1(11) . . . . ?
C04E C045 C04X C022 -178.5(6) . . . . ?
C04E C04J C055 C04Q 0.3(11) . . . . ?
C04G C012 C019 P007 175.1(4) . . . . ?
C04G C012 C019 C025 1.1(8) . . . . ?
C04G C012 C01P N00I 157.8(6) . . . . ?
C04G C03F C03I C025 -0.9(9) . . . . ?
C04H C058 C05E C02J 0.8(11) . . . . ?
C04I C054 C06Z C068 3.8(13) . . . . ?
C04L C031 C03B P006 172.3(4) . . . . ?
C04L C031 C03B C021 -0.7(8) . . . . ?
C04L C031 C03U N00M 158.2(5) . . . . ?
C04N C027 C02P C02S 175.3(6) . . . . ?
C04N C027 C02P C052 -1.5(9) . . . . ?
C04Q N00I C01P C012 -178.4(5) . . . . ?
C04U C04Y C050 C042 0.5(15) . . . . ?
C04W P00B C01R C01T 168.1(5) . . . . ?
C04W P00B C01R C044 -17.0(7) . . . . ?
C04W P00B C054 C04I -107.6(6) . . . . ?
C04W P00B C054 C06Z 73.0(7) . . . . ?
C04W C05S C06R C06E 1.2(14) . . . . ?
C04W C05U C06D C06E 1.7(14) . . . . ?
C04X C045 C04E C03L -151.7(7) . . . . ?
C04X C045 C04E C04J 27.7(10) . . . . ?
C052 C02P C02S N00H -156.2(6) . . . . ?
C052 C05H C05O C04N -1.0(12) . . . . ?
C053 C015 C01D C01I -180.0(6) . . . . ?
C053 C015 C01D C02R -0.4(10) . . . . ?
C054 P00B C01R C01T -78.1(5) . . . . ?
C054 P00B C01R C044 96.8(6) . . . . ?
C054 P00B C04W C05S -170.9(6) . . . . ?
C054 P00B C04W C05U 6.2(6) . . . . ?
C054 C04I C07D C070 3.6(13) . . . . ?
C056 C02K C03A C073 1.9(10) . . . . ?
C056 C05K C071 C073 -0.2(16) . . . . ?
C057 C05Y C060 C03G 0.5(10) . . . . ?
C05A C01T C03T N00D 161.7(6) . . . . ?
C05A C05W C06Q C044 3.0(14) . . . . ?
C05F C05P C063 C04A -1.2(14) . . . . ?
C05J C02O C069 C07W -2.6(15) . . . . ?
C05J C06O C07X C07W -6(3) . . . . ?
C05K C071 C073 C03A -0.4(16) . . . . ?
F05N F072 B07Q F06I -89(5) . . . . ?
F05N F072 B07Q F07V 157(4) . . . . ?
C05S C04W C05U C06D 0.1(10) . . . . ?
C05U C04W C05S C06R -1.5(11) . . . . ?
C05U C06D C06E C06R -2.1(18) . . . . ?
C05X C03J C03O C00Z 175.7(8) . . . . ?
C05X C03J C03O C066 -1.7(13) . . . . ?
C05X C06J C06X C066 -9(2) . . . . ?
C068 C070 C07D C04I -3.9(16) . . . . ?
C069 C02O C05J C06O 3.1(14) . . . . ?
C069 C07W C07X C06O 7(3) . . . . ?
C06C C030 C048 C06H 0.3(10) . . . . ?
C06C C06N C07N C06H -1.0(14) . . . . ?
C06D C06E C06R C05S 0.7(18) . . . . ?
C06L N04T C18 O07O -4(3) . . . . ?
C06L N04T C18 O5 176.8(19) . . . . ?
C06Z C068 C070 C07D 4.3(18) . . . . ?
C070 C068 C06Z C054 -4.2(17) . . . . ?
F072 F05N B07Q F06I 107(2) . . . . ?
F072 F05N B07Q F07V -52(10) . . . . ?
C075 N04P C06W O04O 174.6(10) . . . . ?
C07D C04I C054 P00B 177.0(6) . . . . ?
C07D C04I C054 C06Z -3.5(11) . . . . ?
C07G N04M C059 O02L 172.5(9) . . . . ?
C07L N04T C18 O07O -179(3) . . . . ?
C07L N04T C18 O5 2(2) . . . . ?
C07M N04P C06W O04O -0.1(17) . . . . ?
C07P N04M C059 O02L 1.7(14) . . . . ?

loop_
_smtbx_masks_void_nr
_smtbx_masks_void_average_x
_smtbx_masks_void_average_y
_smtbx_masks_void_average_z
_smtbx_masks_void_volume
_smtbx_masks_void_count_electrons
_smtbx_masks_void_content
1 -0.605 -0.447 -0.143 5179.5 1212.8 '6 BF4,24 DMF'
